data_4126529
loop_
_publ_author_name
'Hennersdorf, Felix'
'Fr\"otschel, Julia'
'Weigand, Jan J.'

_publ_section_title
;
 Selective Derivatization of a Hexaphosphane from Functionalization of
 White Phosphorus.
;
_journal_name_full 'Journal of the American Chemical Society'
_journal_paper_doi 10.1021/jacs.7b07704
_journal_year 2017
_chemical_formula_moiety 'C58 H82 Ga2 N4 P6, 0.5(C7 H8)'
_chemical_formula_sum 'C61.5 H86 Ga2 N4 P6'
_chemical_formula_weight 1206.60
_space_group_crystal_system triclinic
_space_group_IT_number 2
_space_group_name_Hall '-P 1'
_space_group_name_H-M_alt 'P -1'
_symmetry_space_group_name_Hall '-P 1'
_symmetry_space_group_name_H-M 'P -1'
_atom_sites_solution_hydrogens geom
_audit_creation_date 2016-02-22
_audit_creation_method
;
Olex2 1.2
(compiled 2015.09.30 svn.r3233 for OlexSys, GUI svn.r5103)
;
_cell_angle_alpha 81.3033(9)
_cell_angle_beta 74.9836(9)
_cell_angle_gamma 79.5858(9)
_cell_formula_units_Z 4
_cell_length_a 14.19345(14)
_cell_length_b 18.9626(2)
_cell_length_c 24.9591(3)
_cell_measurement_reflns_used 63930
_cell_measurement_temperature 100.00(10)
_cell_measurement_theta_max 76.4930
_cell_measurement_theta_min 2.8340
_cell_volume 6342.70(12)
_computing_cell_refinement 'CrysAlisPro 1.171.38.41 (Rigaku OD, 2015)'
_computing_data_collection 'CrysAlisPro 1.171.38.41 (Rigaku OD, 2015)'
_computing_data_reduction 'CrysAlisPro 1.171.38.41 (Rigaku OD, 2015)'
_computing_molecular_graphics 'Olex2 (Dolomanov et al., 2009)'
_computing_publication_material 'Olex2 (Dolomanov et al., 2009)'
_computing_structure_refinement 'ShelXL (Sheldrick, 2015)'
_computing_structure_solution 'ShelXT (Sheldrick, 2015)'
_diffrn_ambient_environment N~2~
_diffrn_ambient_temperature 100.00(10)
_diffrn_detector 'CCD plate'
_diffrn_detector_area_resol_mean 10.5700
_diffrn_detector_type AtlasS2
_diffrn_measured_fraction_theta_full 1.000
_diffrn_measured_fraction_theta_max 0.990
_diffrn_measurement_details
;
List of Runs (angles in degrees, time in seconds):

  # Type    Start    End  Width  t~exp~   \w     \q     \k     \f   Frames
--------------------------------------------------------------------------
  1  \w     13.00  53.00   0.50    2.00    --   42.50 -77.00 -60.00   80
  2  \w     42.00 138.00   0.50    8.00    --  111.00 -61.00-120.00  192
  3  \w    102.00 142.00   0.50    8.00    --  111.00 -77.00 -30.00   80
  4  \w    105.00 145.00   0.50    8.00    --  111.00 -15.00  30.00   80
  5  \w     98.00 155.00   0.50    8.00    --  111.00  45.00  30.00  114
  6  \w    139.00 165.00   0.50    8.00    --  111.00  45.00 -30.00   52
  7  \w    128.00 178.00   0.50    8.00    --  111.00  15.00 -60.00  100
  8  \w    127.00 174.00   0.50    8.00    --  111.00  94.00-160.00   94
  9  \w     90.00 137.00   0.50    8.00    --  111.00  45.00 -90.00   94
 10  \w     91.00 168.00   0.50    8.00    --  111.00  45.00   0.00  154
 11  \w    102.00 139.00   0.50    8.00    --  111.00 -61.00  90.00   74
 12  \w     93.00 127.00   0.50    8.00    --  111.00 -30.00  30.00   68
 13  \w     74.00 121.00   0.50    8.00    --  111.00  15.00 -60.00   94
 14  \w     81.00 121.00   0.50    8.00    --  111.00  77.00  30.00   80
 15  \w     74.00 101.00   0.50    2.00    --   42.50  38.00  90.00   54
 16  \w     45.00 134.00   0.50    8.00    --  111.00 -45.00  60.00  178
 17  \w     76.00 121.00   0.50    8.00    --  111.00-125.00 150.00   90
 18  \w     60.00 121.00   0.50    8.00    --  111.00-125.00  60.00  122
 19  \w     91.00 117.00   0.50    8.00    --  111.00-125.00   0.00   52
 20  \w     79.00 121.00   0.50    8.00    --  111.00-125.00 -60.00   84
 21  \w     88.00 121.00   0.50    8.00    --  111.00-125.00-120.00   66
 22  \w     71.00  97.00   0.50    8.00    --  111.00 -77.00 -30.00   52
 23  \w     57.00  99.00   0.50    8.00    --  111.00 -94.00  60.00   84
 24  \w     60.00 125.00   0.50    8.00    --  111.00 -77.00 120.00  130
 25  \w     58.00  94.00   0.50    2.00    --   42.50-125.00 120.00   72
 26  \w     45.00  72.00   0.50    8.00    --  111.00-125.00   0.00   54
 27  \w     30.00 109.00   0.50    8.00    --  111.00 -94.00-120.00  158
 28  \w     64.00 135.00   0.50    8.00    --  111.00 -30.00-150.00  142
 29  \w     53.00  79.00   0.50    8.00    --  111.00 -30.00  30.00   52
 30  \w     33.00  86.00   0.50    8.00    --  111.00 -15.00  30.00  106
 31  \w     39.00  68.00   0.50    8.00    --  111.00-125.00-120.00   58
 32  \w    -21.00   6.00   0.50    2.00    --   42.50 -77.00 -60.00   54
 33  \w    -61.00  32.00   0.50    2.00    --  -38.50  57.00  90.00  186
 34  \w    -21.00  28.00   0.50    2.00    --   42.50 -57.00 150.00   98
 35  \w   -109.00 -12.00   0.50    2.00    --  -38.50 -57.00 -60.00  194
 36  \w    -98.00  -8.00   0.50    2.00    --  -38.50 -77.00-150.00  180
 37  \w     96.00 121.00   0.50    8.00    --  111.00-123.00-130.87   50
 38  \w    -65.00  32.00   0.50    2.00    --  -38.50  57.00 -90.00  194
 39  \w   -109.00 -12.00   0.50    2.00    --  -38.50 -57.00  60.00  194
 40  \w     12.00 117.00   0.50    2.00    --   43.00  77.00 -60.00  210
 41  \w     12.00 117.00   0.50    2.00    --   43.00  77.00-150.00  210
 42  \w     12.00 117.00   0.50    2.00    --   43.00  77.00 150.00  210
 43  \w     12.00 117.00   0.50    2.00    --   43.00  77.00  90.00  210
 44  \w     12.00 117.00   0.50    2.00    --   43.00  77.00  30.00  210
 45  \w     83.00 139.00   0.50    8.00    --  111.00  61.00  30.00  112
 46  \w     83.00 178.00   0.50    8.00    --  111.00  61.00-150.00  190
 47  \w     83.00 112.00   0.50    8.00    --  111.00  61.00 120.00   58
;
_diffrn_measurement_device 'four-circle diffractometer'
_diffrn_measurement_device_type 'SuperNova, Dual, Cu at zero, AtlasS2'
_diffrn_measurement_method '\w scans'
_diffrn_orient_matrix_type 'CrysAlisPro convention (1999,Acta A55,543-557)'
_diffrn_orient_matrix_UB_11 0.0596937000
_diffrn_orient_matrix_UB_12 -0.0437446000
_diffrn_orient_matrix_UB_13 -0.0482108000
_diffrn_orient_matrix_UB_21 -0.0298001000
_diffrn_orient_matrix_UB_22 -0.0700172000
_diffrn_orient_matrix_UB_23 0.0352720000
_diffrn_orient_matrix_UB_31 -0.0919857000
_diffrn_orient_matrix_UB_32 0.0095201000
_diffrn_orient_matrix_UB_33 -0.0237789000
_diffrn_radiation_monochromator mirror
_diffrn_radiation_probe x-ray
_diffrn_radiation_type CuK\a
_diffrn_radiation_wavelength 1.54184
_diffrn_reflns_av_R_equivalents 0.0215
_diffrn_reflns_av_unetI/netI 0.0161
_diffrn_reflns_Laue_measured_fraction_full 1.000
_diffrn_reflns_Laue_measured_fraction_max 0.990
_diffrn_reflns_limit_h_max 16
_diffrn_reflns_limit_h_min -17
_diffrn_reflns_limit_k_max 23
_diffrn_reflns_limit_k_min -23
_diffrn_reflns_limit_l_max 31
_diffrn_reflns_limit_l_min -31
_diffrn_reflns_number 104946
_diffrn_reflns_point_group_measured_fraction_full 1.000
_diffrn_reflns_point_group_measured_fraction_max 0.990
_diffrn_reflns_theta_full 67.684
_diffrn_reflns_theta_max 76.676
_diffrn_reflns_theta_min 2.383
_diffrn_source 'micro-focus sealed X-ray tube'
_diffrn_source_type 'SuperNova (Cu) X-ray Source'
_exptl_absorpt_coefficient_mu 2.771
_exptl_absorpt_correction_T_max 0.828
_exptl_absorpt_correction_T_min 0.583
_exptl_absorpt_correction_type gaussian
_exptl_absorpt_process_details
;
CrysAlisPro 1.171.38.41 (Rigaku Oxford Diffraction, 2015)
Numerical absorption correction based on gaussian integration over
            a multifaceted crystal model
Empirical absorption correction using spherical harmonics,
 implemented in SCALE3 ABSPACK scaling algorithm.
;
_exptl_crystal_colour 'clear yellow'
_exptl_crystal_colour_lustre clear
_exptl_crystal_colour_primary yellow
_exptl_crystal_density_diffrn 1.264
_exptl_crystal_description block
_exptl_crystal_F_000 2540
_exptl_crystal_size_max 0.288
_exptl_crystal_size_mid 0.138
_exptl_crystal_size_min 0.074
_refine_diff_density_max 0.612
_refine_diff_density_min -0.529
_refine_diff_density_rms 0.047
_refine_ls_extinction_method none
_refine_ls_goodness_of_fit_ref 1.033
_refine_ls_hydrogen_treatment constr
_refine_ls_matrix_type full
_refine_ls_number_parameters 1387
_refine_ls_number_reflns 26412
_refine_ls_number_restraints 48
_refine_ls_restrained_S_all 1.045
_refine_ls_R_factor_all 0.0256
_refine_ls_R_factor_gt 0.0246
_refine_ls_shift/su_max 0.003
_refine_ls_shift/su_mean 0.000
_refine_ls_structure_factor_coef Fsqd
_refine_ls_weighting_details 'w=1/[\s^2^(Fo^2^)+(0.0311P)^2^+3.5484P] where P=(Fo^2^+2Fc^2^)/3'
_refine_ls_weighting_scheme calc
_refine_ls_wR_factor_gt 0.0637
_refine_ls_wR_factor_ref 0.0644
_reflns_Friedel_coverage 0.000
_reflns_number_gt 25395
_reflns_number_total 26412
_reflns_threshold_expression 'I > 2\s(I)'
_cod_data_source_file ja7b07704_si_006.cif
_cod_data_source_block 3
_cod_original_formula_sum 'C61.50 H86 Ga2 N4 P6'
_cod_database_code 4126529
_chemical_oxdiff_formula C62H84Ga2N4P6
_chemical_oxdiff_usercomment Toluene
_shelx_space_group_comment
;
The symmetry employed for this shelxl refinement is uniquely defined
by the following loop, which should always be used as a source of
symmetry information in preference to the above space-group names.
They are only intended as comments.
;
_reflns_odcompleteness_completeness 100.00
_reflns_odcompleteness_iscentric 1
_reflns_odcompleteness_theta 66.97
_olex2_refinement_description
;
1. Fixed Uiso
 At 1.2 times of:
  All C(H) groups
 At 1.5 times of:
  All C(H,H,H) groups
2. Restrained distances
 C65A-C59A
 1.51 with sigma of 0.01
 C60A-C65A \\sim C65A-C64A
 with sigma of 0.01
3. Restrained planarity
 C65B, C59B, C64B, C60B, C63B, C61B, C62B
 with sigma of 0.01
4. Uiso/Uaniso restraints and constraints
C60A \\sim C61A \\sim C62A \\sim C63A \\sim C64A \\sim C59A \\sim C65A: within
2A with sigma of 0.005 and sigma for terminal atoms of 0.01
Uanis(C60B) = Uanis(C63B)
Uanis(C61B) = Uanis(C64B)
Uanis(C62B) = Uanis(C59B)
5. Others
 Fixed Sof: C59B(0.5) C64B(0.5) H64B(0.5) C63B(0.5) H63B(0.5) C62B(0.5)
 H62B(0.5) C61B(0.5) H61B(0.5) C60B(0.5) H60B(0.5) C65B(0.5) H65A(0.5)
 H65B(0.5) H65C(0.5) C60A(0.5) H60A(0.5) C61A(0.5) H61A(0.5) C62A(0.5)
 H62A(0.5) C63A(0.5) H63A(0.5) C64A(0.5) H64A(0.5) C59A(0.5) C65A(0.5)
 H65D(0.5) H65E(0.5) H65F(0.5)
6.a Ternary CH refined with riding coordinates:
 C6(HB), C8(H1BE), C9(H7), C12(H10), C18(H1BF), C53A(H53A), C1D(H1BH),
 C41A(H41A), C1G(H1BI), C1I(H1C), C15A(H15A), C41B(H41B), C15B(H15B), C1R(H1K),
 C53B(H53B), C1X(H1N)
6.b Aromatic/amide H refined with riding coordinates:
 C2B(H2B), C1(H1BA), C2(H1BB), C3(H1BC), C7(H1BD), C8B(H8B), C13(H11),
 C8A(H8A), C2A(H2A), C10A(H10A), C15(H13), C16(H14), C1C(H1BG), C9A(H9A),
 C1E(H17), C1F(H1B), C1H(H1BJ), C1J(H1BK), C1K(H1BL), C51A(H51A), C51B(H51B),
 C9B(H9B), C10B(H10B), C1O(H1H), C1P(H1J), C1T(H1BY), C1V(H1M), C23(H1R),
 C64B(H64B), C63B(H63B), C62B(H62B), C61B(H61B), C60B(H60B), C60A(H60A),
 C61A(H61A), C62A(H62A), C63A(H63A), C64A(H64A)
6.c Fitted hexagon refined as free rotating group:
 C59B(C64B,C63B,C62B,C61B,C60B), C60A(C61A,C62A,C63A,C64A,C59A)
6.d Idealised Me refined as rotating group:
 C5A(H5AA,H5AB,H5AC), C33A(H33A,H33B,H33C), C4B(H4BA,H4BB,H4BC), C4A(H4AA,H4AB,
 H4AC), C33B(H33D,H33E,H33F), C5B(H5BA,H5BB,H5BC), C42A(H42A,H42B,H42C),
 C1L(H1BM,H1BN,H1BO), C1M(H1DA,H1DB,H1DC), C1N(H1BP,H1BQ,H1BR), C1Q(H1BS,H1BT,
 H1BU), C1S(H1BV,H1BW,H1BX), C29A(H29A,H29B,H29C), C1U(H2BA,H2BB,H2BC),
 C13A(H13A,H13B,H13C), C14A(H14A,H14B,H14C), C1W(H1BZ,H,HA), C1Y(H2BD,H2BE,
 H2BF), C1Z(H0AA,HC,HD), C20(H1AA,HE,HF), C21(H1OA,H1OB,H1OC), C55A(H55A,H55B,
 H55C), C46A(H46A,H46B,H46C), C22(H1PA,H1PB,H1PC), C13B(H13D,H13E,H13F),
 C14B(H14D,H14E,H14F), C16A(H16A,H16B,H16C), C42B(H42D,H42E,H42F), C24(H1UA,
 H1UB,H1UC), C25(H1VA,H1VB,H1VC), C26(H1WA,H1WB,H1WC), C27(H1XA,H1XB,H1XC),
 C58A(H58A,H58B,H58C), C29B(H29D,H29E,H29F), C46B(H46D,H46E,H46F), C55B(H55D,
 H55E,H55F), C16B(H16D,H16E,H16F), C28(H22A,H22B,H22C), C29(H23A,H23B,H23C),
 C58B(H58D,H58E,H58F), C65B(H65A,H65B,H65C), C65A(H65D,H65E,H65F)
;
_shelx_shelxl_version_number 2014/7
_olex2_submission_special_instructions 'No special instructions were received'
_oxdiff_exptl_absorpt_empirical_details
;
Empirical correction (ABSPACK) includes:
- Absorption correction using spherical harmonics
- Frame scaling
;
_oxdiff_exptl_absorpt_empirical_full_max 1.324
_oxdiff_exptl_absorpt_empirical_full_min 0.764

loop_
_space_group_symop_operation_xyz
'x, y, z'
'-x, -y, -z'

loop_
_atom_site_label
_atom_site_type_symbol
_atom_site_fract_x
_atom_site_fract_y
_atom_site_fract_z
_atom_site_U_iso_or_equiv
_atom_site_adp_type
_atom_site_occupancy
_atom_site_site_symmetry_order
_atom_site_calc_flag
_atom_site_refinement_flags_posn
_atom_site_refinement_flags_adp
_atom_site_refinement_flags_occupancy
_atom_site_disorder_assembly
_atom_site_disorder_group
Ga1A Ga 0.66413(2) 0.81670(2) 0.15706(2) 0.01240(3) Uani 1 1 d . . . . .
Ga1B Ga 0.86807(2) 0.19207(2) 0.28810(2) 0.01349(4) Uani 1 1 d . . . . .
Ga2A Ga 0.45216(2) 0.81601(2) 0.34037(2) 0.01286(4) Uani 1 1 d . . . . .
Ga2B Ga 1.05050(2) 0.38254(2) 0.28197(2) 0.01360(4) Uani 1 1 d . . . . .
P6A P 0.53282(2) 0.77680(2) 0.22658(2) 0.01421(6) Uani 1 1 d . . . . .
P1A P 0.71948(2) 0.89712(2) 0.20070(2) 0.01527(6) Uani 1 1 d . . . . .
P4A P 0.45898(2) 0.88418(2) 0.25063(2) 0.01447(6) Uani 1 1 d . . . . .
P4B P 0.88861(2) 0.37226(2) 0.27438(2) 0.01636(6) Uani 1 1 d . . . . .
P6B P 0.97756(2) 0.27309(2) 0.24170(2) 0.01552(6) Uani 1 1 d . . . . .
P5A P 0.60797(2) 0.75065(2) 0.29529(2) 0.01525(6) Uani 1 1 d . . . . .
P2A P 0.58250(2) 0.93684(2) 0.25925(2) 0.01591(6) Uani 1 1 d . . . . .
P3A P 0.68593(2) 0.84582(2) 0.28755(2) 0.01645(6) Uani 1 1 d . . . . .
P5B P 1.07337(2) 0.25383(2) 0.30042(2) 0.01682(6) Uani 1 1 d . . . . .
P1B P 0.82821(2) 0.22303(2) 0.38022(2) 0.01772(6) Uani 1 1 d . . . . .
P2B P 0.84045(3) 0.33845(2) 0.36599(2) 0.01902(7) Uani 1 1 d . . . . .
P3B P 0.96571(3) 0.25846(2) 0.38397(2) 0.01927(7) Uani 1 1 d . . . . .
N2A N 0.78345(8) 0.75164(5) 0.12330(4) 0.0138(2) Uani 1 1 d . . . . .
N3A N 0.42814(8) 0.86445(6) 0.40767(4) 0.0154(2) Uani 1 1 d . . . . .
N1B N 0.75950(8) 0.19482(6) 0.25247(4) 0.0152(2) Uani 1 1 d . . . . .
N3B N 1.07447(8) 0.44543(6) 0.33146(4) 0.0144(2) Uani 1 1 d . . . . .
N2B N 0.91169(8) 0.08750(6) 0.28932(4) 0.0148(2) Uani 1 1 d . . . . .
N4A N 0.34413(8) 0.75755(6) 0.36965(4) 0.0153(2) Uani 1 1 d . . . . .
N1A N 0.62400(8) 0.85302(6) 0.08702(4) 0.0154(2) Uani 1 1 d . . . . .
N4B N 1.13677(8) 0.42375(6) 0.21348(4) 0.0151(2) Uani 1 1 d . . . . .
C1B C 0.72079(9) 0.13525(7) 0.25301(5) 0.0167(2) Uani 1 1 d . . . . .
C30A C 0.35024(10) 0.85776(7) 0.45098(5) 0.0186(3) Uani 1 1 d . . . . .
C3A C 0.82724(9) 0.76366(7) 0.06965(5) 0.0156(2) Uani 1 1 d . . . . .
C7B C 0.66151(10) 0.31569(7) 0.24833(6) 0.0186(3) Uani 1 1 d . . . . .
CB C 1.17035(9) 0.48616(7) 0.21037(5) 0.0174(2) Uani 1 1 d . . . . .
C3B C 0.85272(10) 0.04312(7) 0.28406(5) 0.0167(2) Uani 1 1 d . . . . .
C30B C 1.12276(9) 0.50190(7) 0.31255(5) 0.0165(2) Uani 1 1 d . . . . .
C47A C 0.34481(9) 0.70132(7) 0.33653(5) 0.0169(2) Uani 1 1 d . . . . .
C35A C 0.49902(9) 0.90955(7) 0.40935(5) 0.0165(2) Uani 1 1 d . . . . .
C18A C 0.82380(10) 0.69282(7) 0.15903(5) 0.0171(2) Uani 1 1 d . . . . .
C6A C 0.52094(9) 0.87776(7) 0.08785(5) 0.0169(2) Uani 1 1 d . . . . .
C6B C 0.72580(9) 0.26000(7) 0.22021(6) 0.0169(2) Uani 1 1 d . . . . .
C2B C 0.75970(10) 0.06630(7) 0.27253(6) 0.0184(3) Uani 1 1 d . . . . .
H2B H 0.7189 0.0312 0.2787 0.022 Uiso 1 1 calc R . . . .
C36A C 0.47940(10) 0.98482(7) 0.39651(5) 0.0194(3) Uani 1 1 d . . . . .
C1 C 0.98580(11) 0.38961(8) 0.50488(6) 0.0228(3) Uani 1 1 d . . . . .
H1BA H 0.9659 0.3772 0.5432 0.027 Uiso 1 1 calc R . . . .
C47B C 1.16791(10) 0.38391(7) 0.16520(5) 0.0162(2) Uani 1 1 d . . . . .
C18B C 1.00999(9) 0.05785(7) 0.29589(6) 0.0174(2) Uani 1 1 d . . . . .
C48A C 0.30179(10) 0.71929(8) 0.29054(6) 0.0201(3) Uani 1 1 d . . . . .
C36B C 0.95017(9) 0.45653(7) 0.41988(6) 0.0178(2) Uani 1 1 d . . . . .
C7A C 0.47819(10) 0.94731(7) 0.10290(5) 0.0186(3) Uani 1 1 d . . . . .
C2 C 1.07778(11) 0.36053(7) 0.47569(6) 0.0214(3) Uani 1 1 d . . . . .
H1BB H 1.1191 0.3284 0.4945 0.026 Uiso 1 1 calc R . . . .
C3 C 0.92313(10) 0.43727(8) 0.47732(6) 0.0215(3) Uani 1 1 d . . . . .
H1BC H 0.8617 0.4568 0.4976 0.026 Uiso 1 1 calc R . . . .
C1A C 0.69022(10) 0.85053(7) 0.03814(5) 0.0169(2) Uani 1 1 d . . . . .
C4 C 1.10950(9) 0.37872(7) 0.41831(5) 0.0172(2) Uani 1 1 d . . . . .
C5 C 0.27923(10) 0.76420(7) 0.41854(6) 0.0190(3) Uani 1 1 d . . . . .
C6 C 0.62506(10) 0.30771(7) 0.31149(6) 0.0220(3) Uani 1 1 d . . . . .
HB H 0.6806 0.2825 0.3268 0.026 Uiso 1 1 calc R . . . .
C7 C 1.15872(10) 0.52381(7) 0.25601(6) 0.0187(3) Uani 1 1 d . . . . .
H1BD H 1.1773 0.5695 0.2477 0.022 Uiso 1 1 calc R . . . .
C11A C 0.46524(10) 0.83159(7) 0.07473(5) 0.0198(3) Uani 1 1 d . . . . .
C35B C 1.04442(9) 0.42636(7) 0.39108(5) 0.0149(2) Uani 1 1 d . . . . .
C8 C 1.07236(11) 0.09317(8) 0.19137(6) 0.0241(3) Uani 1 1 d . . . . .
H1BE H 1.0104 0.1268 0.1978 0.029 Uiso 1 1 calc R . . . .
C8B C 0.63022(10) 0.37798(7) 0.21615(6) 0.0233(3) Uani 1 1 d . . . . .
H8B H 0.5875 0.4154 0.2338 0.028 Uiso 1 1 calc R . . . .
C9 C 0.53832(10) 0.99898(7) 0.11546(6) 0.0211(3) Uani 1 1 d . . . . .
H7 H 0.5829 0.9707 0.1375 0.025 Uiso 1 1 calc R . . . .
C10 C 1.08857(10) 0.05976(7) 0.24813(6) 0.0211(3) Uani 1 1 d . . . . .
C48B C 1.11571(10) 0.39912(7) 0.12307(6) 0.0206(3) Uani 1 1 d . . . . .
C11 C 0.58868(10) 0.87528(8) 0.42204(5) 0.0210(3) Uani 1 1 d . . . . .
C12 C 0.68925(10) 0.62546(7) 0.15043(6) 0.0227(3) Uani 1 1 d . . . . .
H10 H 0.6526 0.6740 0.1454 0.027 Uiso 1 1 calc R . . . .
C13 C 0.65989(11) 0.91815(9) 0.41985(6) 0.0263(3) Uani 1 1 d . . . . .
H11 H 0.7196 0.8968 0.4280 0.032 Uiso 1 1 calc R . . . .
C8A C 0.37825(10) 0.96850(8) 0.10456(5) 0.0216(3) Uani 1 1 d . . . . .
H8A H 0.3482 1.0137 0.1152 0.026 Uiso 1 1 calc R . . . .
C14 C 0.77498(10) 0.63188(7) 0.17457(6) 0.0206(3) Uani 1 1 d . . . . .
C5A C 0.92487(10) 0.72038(7) 0.04481(6) 0.0207(3) Uani 1 1 d . . . . .
H5AA H 0.9766 0.7490 0.0393 0.031 Uiso 1 1 calc GR . . . .
H5AB H 0.9231 0.7068 0.0096 0.031 Uiso 1 1 calc GR . . . .
H5AC H 0.9370 0.6778 0.0697 0.031 Uiso 1 1 calc GR . . . .
C2A C 0.78688(10) 0.81495(7) 0.03164(5) 0.0179(2) Uani 1 1 d . . . . .
H2A H 0.8302 0.8267 -0.0022 0.021 Uiso 1 1 calc R . . . .
C10A C 0.36580(10) 0.85646(8) 0.07613(6) 0.0231(3) Uani 1 1 d . . . . .
H10A H 0.3281 0.8269 0.0670 0.028 Uiso 1 1 calc R . . . .
C52A C 0.39459(10) 0.63186(7) 0.34842(6) 0.0210(3) Uani 1 1 d . . . . .
C15 C 0.55409(12) 1.02470(8) 0.39484(6) 0.0259(3) Uani 1 1 d . . . . .
H13 H 0.5435 1.0745 0.3862 0.031 Uiso 1 1 calc R . . . .
C16 C 0.27983(10) 0.81352(8) 0.45458(6) 0.0216(3) Uani 1 1 d . . . . .
H14 H 0.2260 0.8174 0.4851 0.026 Uiso 1 1 calc R . . . .
C17 C 1.02481(10) 0.02648(7) 0.34824(6) 0.0208(3) Uani 1 1 d . . . . .
C52B C 1.25139(10) 0.33027(7) 0.16201(5) 0.0182(3) Uani 1 1 d . . . . .
C18 C 1.21377(10) 0.34894(8) 0.38851(6) 0.0239(3) Uani 1 1 d . . . . .
H1BF H 1.2225 0.3648 0.3485 0.029 Uiso 1 1 calc R . . . .
C33A C 0.33489(11) 0.89909(8) 0.50045(6) 0.0244(3) Uani 1 1 d . . . . .
H33A H 0.3958 0.9142 0.5006 0.037 Uiso 1 1 calc GR . . . .
H33B H 0.3134 0.8687 0.5343 0.037 Uiso 1 1 calc GR . . . .
H33C H 0.2857 0.9407 0.4979 0.037 Uiso 1 1 calc GR . . . .
C19 C 0.90669(11) 0.69756(8) 0.17855(6) 0.0229(3) Uani 1 1 d . . . . .
C1C C 1.15168(12) 0.36139(8) 0.07629(6) 0.0257(3) Uani 1 1 d . . . . .
H1BG H 1.1191 0.3713 0.0475 0.031 Uiso 1 1 calc R . . . .
C4B C 0.63267(10) 0.13939(8) 0.22847(6) 0.0234(3) Uani 1 1 d . . . . .
H4BA H 0.6550 0.1304 0.1900 0.035 Uiso 1 1 calc GR . . . .
H4BB H 0.5945 0.1866 0.2310 0.035 Uiso 1 1 calc GR . . . .
H4BC H 0.5926 0.1038 0.2489 0.035 Uiso 1 1 calc GR . . . .
C53A C 0.24247(11) 0.79300(8) 0.28033(6) 0.0254(3) Uani 1 1 d . . . . .
H53A H 0.2699 0.8277 0.2951 0.030 Uiso 1 1 calc R . . . .
C1D C 1.30903(10) 0.31375(8) 0.20723(6) 0.0227(3) Uani 1 1 d . . . . .
H1BH H 1.2643 0.3302 0.2415 0.027 Uiso 1 1 calc R . . . .
C9A C 0.32268(10) 0.92427(8) 0.09090(6) 0.0242(3) Uani 1 1 d . . . . .
H9A H 0.2564 0.9401 0.0916 0.029 Uiso 1 1 calc R . . . .
C1E C 0.31394(11) 0.66636(9) 0.25497(6) 0.0270(3) Uani 1 1 d . . . . .
H17 H 0.2863 0.6768 0.2242 0.032 Uiso 1 1 calc R . . . .
C4A C 0.66160(11) 0.88490(8) -0.01508(6) 0.0240(3) Uani 1 1 d . . . . .
H4AA H 0.6476 0.8486 -0.0336 0.036 Uiso 1 1 calc GR . . . .
H4AB H 0.7150 0.9076 -0.0391 0.036 Uiso 1 1 calc GR . . . .
H4AC H 0.6041 0.9205 -0.0064 0.036 Uiso 1 1 calc GR . . . .
C33B C 1.14582(11) 0.54450(8) 0.35293(6) 0.0230(3) Uani 1 1 d . . . . .
H33D H 1.2132 0.5298 0.3551 0.034 Uiso 1 1 calc GR . . . .
H33E H 1.1030 0.5357 0.3892 0.034 Uiso 1 1 calc GR . . . .
H33F H 1.1358 0.5950 0.3401 0.034 Uiso 1 1 calc GR . . . .
C5B C 0.88407(11) -0.03760(7) 0.28822(6) 0.0229(3) Uani 1 1 d . . . . .
H5BA H 0.8412 -0.0601 0.3199 0.034 Uiso 1 1 calc GR . . . .
H5BB H 0.9507 -0.0486 0.2924 0.034 Uiso 1 1 calc GR . . . .
H5BC H 0.8803 -0.0554 0.2549 0.034 Uiso 1 1 calc GR . . . .
C11B C 0.75812(10) 0.26634(7) 0.16177(6) 0.0210(3) Uani 1 1 d . . . . .
C1F C 0.64329(12) 0.99182(9) 0.40574(6) 0.0289(3) Uani 1 1 d . . . . .
H1B H 0.6924 1.0194 0.4036 0.035 Uiso 1 1 calc R . . . .
C41A C 0.38070(11) 1.02423(7) 0.38682(6) 0.0223(3) Uani 1 1 d . . . . .
H41A H 0.3376 0.9882 0.3895 0.027 Uiso 1 1 calc R . . . .
C1G C 0.94241(11) 0.02507(8) 0.40127(6) 0.0252(3) Uani 1 1 d . . . . .
H1BI H 0.8811 0.0500 0.3918 0.030 Uiso 1 1 calc R . . . .
C1H C 1.23468(12) 0.30957(8) 0.07170(6) 0.0267(3) Uani 1 1 d . . . . .
H1BJ H 1.2579 0.2855 0.0400 0.032 Uiso 1 1 calc R . . . .
C1I C 0.60684(11) 0.79402(8) 0.43886(6) 0.0263(3) Uani 1 1 d . . . . .
H1C H 0.5782 0.7709 0.4155 0.032 Uiso 1 1 calc R . . . .
C1J C 1.12031(11) -0.00569(8) 0.35148(7) 0.0259(3) Uani 1 1 d . . . . .
H1BK H 1.1318 -0.0269 0.3858 0.031 Uiso 1 1 calc R . . . .
C15A C 0.50684(11) 0.75559(8) 0.05896(6) 0.0241(3) Uani 1 1 d . . . . .
H15A H 0.5775 0.7470 0.0577 0.029 Uiso 1 1 calc R . . . .
C42A C 0.38935(12) 1.06872(8) 0.32965(6) 0.0270(3) Uani 1 1 d . . . . .
H42A H 0.4323 1.1038 0.3260 0.040 Uiso 1 1 calc GR . . . .
H42B H 0.3253 1.0929 0.3263 0.040 Uiso 1 1 calc GR . . . .
H42C H 0.4159 1.0374 0.3008 0.040 Uiso 1 1 calc GR . . . .
C1K C 1.18217(11) 0.02651(8) 0.25373(7) 0.0278(3) Uani 1 1 d . . . . .
H1BL H 1.2351 0.0266 0.2226 0.033 Uiso 1 1 calc R . . . .
C1L C 1.22762(12) 0.51953(8) 0.15531(6) 0.0268(3) Uani 1 1 d . . . . .
H1BM H 1.1851 0.5580 0.1399 0.040 Uiso 1 1 calc GR . . . .
H1BN H 1.2519 0.4835 0.1299 0.040 Uiso 1 1 calc GR . . . .
H1BO H 1.2821 0.5382 0.1613 0.040 Uiso 1 1 calc GR . . . .
C1M C 0.20146(11) 0.71515(8) 0.43963(6) 0.0270(3) Uani 1 1 d . . . . .
H1DA H 0.1991 0.6891 0.4100 0.041 Uiso 1 1 calc GR . . . .
H1DB H 0.1384 0.7435 0.4523 0.041 Uiso 1 1 calc GR . . . .
H1DC H 0.2175 0.6817 0.4700 0.041 Uiso 1 1 calc GR . . . .
C51A C 0.40500(11) 0.58145(8) 0.31110(7) 0.0286(3) Uani 1 1 d . . . . .
H51A H 0.4387 0.5354 0.3177 0.034 Uiso 1 1 calc R . . . .
C51B C 1.28302(11) 0.29372(8) 0.11464(6) 0.0236(3) Uani 1 1 d . . . . .
H51B H 1.3378 0.2579 0.1118 0.028 Uiso 1 1 calc R . . . .
C41B C 0.87926(10) 0.50693(8) 0.38946(6) 0.0219(3) Uani 1 1 d . . . . .
H41B H 0.8860 0.4881 0.3540 0.026 Uiso 1 1 calc R . . . .
C9B C 0.66135(11) 0.38535(8) 0.15858(7) 0.0276(3) Uani 1 1 d . . . . .
H9B H 0.6397 0.4274 0.1379 0.033 Uiso 1 1 calc R . . . .
C1N C 0.90105(12) 0.58493(8) 0.37552(7) 0.0283(3) Uani 1 1 d . . . . .
H1BP H 0.9640 0.5859 0.3496 0.042 Uiso 1 1 calc GR . . . .
H1BQ H 0.9020 0.6035 0.4091 0.042 Uiso 1 1 calc GR . . . .
H1BR H 0.8507 0.6141 0.3592 0.042 Uiso 1 1 calc GR . . . .
C10B C 0.72476(11) 0.33018(8) 0.13181(6) 0.0268(3) Uani 1 1 d . . . . .
H10B H 0.7456 0.3357 0.0931 0.032 Uiso 1 1 calc R . . . .
C1O C 0.36640(11) 0.59859(9) 0.26479(7) 0.0311(3) Uani 1 1 d . . . . .
H1H H 0.3756 0.5646 0.2400 0.037 Uiso 1 1 calc R . . . .
C15B C 0.82654(12) 0.20697(8) 0.12979(6) 0.0265(3) Uani 1 1 d . . . . .
H15B H 0.8353 0.1641 0.1564 0.032 Uiso 1 1 calc R . . . .
C1P C 0.81044(13) 0.57569(8) 0.21073(6) 0.0298(3) Uani 1 1 d . . . . .
H1J H 0.7793 0.5349 0.2215 0.036 Uiso 1 1 calc R . . . .
C1Q C 0.96381(13) 0.06507(9) 0.44457(6) 0.0303(3) Uani 1 1 d . . . . .
H1BS H 0.9721 0.1137 0.4290 0.046 Uiso 1 1 calc GR . . . .
H1BT H 1.0230 0.0409 0.4550 0.046 Uiso 1 1 calc GR . . . .
H1BU H 0.9097 0.0658 0.4770 0.046 Uiso 1 1 calc GR . . . .
C1R C 0.43336(11) 0.60964(8) 0.40077(7) 0.0275(3) Uani 1 1 d . . . . .
H1K H 0.4206 0.6519 0.4213 0.033 Uiso 1 1 calc R . . . .
C1S C 0.93575(12) 0.41980(9) 0.12132(7) 0.0296(3) Uani 1 1 d . . . . .
H1BV H 0.9302 0.3765 0.1467 0.044 Uiso 1 1 calc GR . . . .
H1BW H 0.9470 0.4083 0.0838 0.044 Uiso 1 1 calc GR . . . .
H1BX H 0.8758 0.4531 0.1300 0.044 Uiso 1 1 calc GR . . . .
C53B C 1.02183(12) 0.45383(8) 0.12675(7) 0.0287(3) Uani 1 1 d . . . . .
H53B H 1.0044 0.4715 0.1635 0.034 Uiso 1 1 calc R . . . .
C1T C 1.19773(11) -0.00652(9) 0.30468(7) 0.0295(3) Uani 1 1 d . . . . .
H1BY H 1.2603 -0.0293 0.3074 0.035 Uiso 1 1 calc R . . . .
C29A C 0.72633(11) 0.59822(9) 0.09278(7) 0.0288(3) Uani 1 1 d . . . . .
H29A H 0.7677 0.6304 0.0683 0.043 Uiso 1 1 calc GR . . . .
H29B H 0.6711 0.5964 0.0778 0.043 Uiso 1 1 calc GR . . . .
H29C H 0.7635 0.5508 0.0961 0.043 Uiso 1 1 calc GR . . . .
C1U C 1.23412(11) 0.26650(8) 0.39631(7) 0.0292(3) Uani 1 1 d . . . . .
H2BA H 1.1869 0.2473 0.3833 0.044 Uiso 1 1 calc GR . . . .
H2BB H 1.2288 0.2501 0.4352 0.044 Uiso 1 1 calc GR . . . .
H2BC H 1.2994 0.2503 0.3753 0.044 Uiso 1 1 calc GR . . . .
C1V C 0.93841(13) 0.63969(9) 0.21485(7) 0.0325(4) Uani 1 1 d . . . . .
H1M H 0.9927 0.6417 0.2286 0.039 Uiso 1 1 calc R . . . .
C13A C 0.60229(12) 1.03353(8) 0.06218(7) 0.0283(3) Uani 1 1 d . . . . .
H13A H 0.6504 0.9968 0.0439 0.043 Uiso 1 1 calc GR . . . .
H13B H 0.6353 1.0682 0.0716 0.043 Uiso 1 1 calc GR . . . .
H13C H 0.5613 1.0572 0.0377 0.043 Uiso 1 1 calc GR . . . .
C14A C 0.47498(12) 1.05857(8) 0.14986(6) 0.0271(3) Uani 1 1 d . . . . .
H14A H 0.4363 1.0910 0.1276 0.041 Uiso 1 1 calc GR . . . .
H14B H 0.5170 1.0847 0.1614 0.041 Uiso 1 1 calc GR . . . .
H14C H 0.4319 1.0374 0.1822 0.041 Uiso 1 1 calc GR . . . .
C1W C 0.92794(12) 0.22908(9) 0.10242(7) 0.0315(3) Uani 1 1 d . . . . .
H1BZ H 0.9569 0.2394 0.1306 0.047 Uiso 1 1 calc GR . . . .
H H 0.9209 0.2713 0.0763 0.047 Uiso 1 1 calc GR . . . .
HA H 0.9697 0.1904 0.0831 0.047 Uiso 1 1 calc GR . . . .
C1X C 0.96483(11) 0.76067(9) 0.16207(7) 0.0287(3) Uani 1 1 d . . . . .
H1N H 0.9353 0.7958 0.1358 0.034 Uiso 1 1 calc R . . . .
C1Y C 0.92701(13) -0.05229(9) 0.42645(7) 0.0346(4) Uani 1 1 d . . . . .
H2BD H 0.9855 -0.0770 0.4374 0.052 Uiso 1 1 calc GR . . . .
H2BE H 0.9136 -0.0773 0.3992 0.052 Uiso 1 1 calc GR . . . .
H2BF H 0.8723 -0.0509 0.4585 0.052 Uiso 1 1 calc GR . . . .
C1Z C 1.15406(12) 0.13636(9) 0.15829(7) 0.0333(4) Uani 1 1 d . . . . .
H0AA H 1.2149 0.1042 0.1486 0.050 Uiso 1 1 calc GR . . . .
HC H 1.1618 0.1710 0.1806 0.050 Uiso 1 1 calc GR . . . .
HD H 1.1368 0.1610 0.1249 0.050 Uiso 1 1 calc GR . . . .
C20 C 1.34388(13) 0.23349(9) 0.21995(7) 0.0332(3) Uani 1 1 d . . . . .
H1AA H 1.3920 0.2162 0.1881 0.050 Uiso 1 1 calc GR . . . .
HE H 1.2887 0.2076 0.2283 0.050 Uiso 1 1 calc GR . . . .
HF H 1.3729 0.2261 0.2514 0.050 Uiso 1 1 calc GR . . . .
C21 C 0.45736(12) 0.69918(8) 0.10262(7) 0.0301(3) Uani 1 1 d . . . . .
H1OA H 0.4675 0.7037 0.1384 0.045 Uiso 1 1 calc GR . . . .
H1OB H 0.4857 0.6518 0.0923 0.045 Uiso 1 1 calc GR . . . .
H1OC H 0.3879 0.7067 0.1044 0.045 Uiso 1 1 calc GR . . . .
C55A C 0.13447(12) 0.79466(10) 0.31237(8) 0.0380(4) Uani 1 1 d . . . . .
H55A H 0.1070 0.7579 0.3015 0.057 Uiso 1 1 calc GR . . . .
H55B H 0.0979 0.8410 0.3040 0.057 Uiso 1 1 calc GR . . . .
H55C H 0.1307 0.7861 0.3517 0.057 Uiso 1 1 calc GR . . . .
C46A C 0.55464(12) 0.77378(9) 0.49981(7) 0.0317(3) Uani 1 1 d . . . . .
H46A H 0.5784 0.7978 0.5238 0.047 Uiso 1 1 calc GR . . . .
H46B H 0.5681 0.7225 0.5090 0.047 Uiso 1 1 calc GR . . . .
H46C H 0.4848 0.7884 0.5048 0.047 Uiso 1 1 calc GR . . . .
C22 C 0.33102(14) 1.07523(9) 0.43186(7) 0.0353(4) Uani 1 1 d . . . . .
H1PA H 0.3294 1.0492 0.4681 0.053 Uiso 1 1 calc GR . . . .
H1PB H 0.2649 1.0938 0.4287 0.053 Uiso 1 1 calc GR . . . .
H1PC H 0.3678 1.1145 0.4269 0.053 Uiso 1 1 calc GR . . . .
C13B C 0.54207(12) 0.26120(9) 0.33159(7) 0.0317(3) Uani 1 1 d . . . . .
H13D H 0.5662 0.2135 0.3208 0.048 Uiso 1 1 calc GR . . . .
H13E H 0.4881 0.2823 0.3150 0.048 Uiso 1 1 calc GR . . . .
H13F H 0.5200 0.2587 0.3715 0.048 Uiso 1 1 calc GR . . . .
C23 C 0.89108(14) 0.58002(9) 0.23066(7) 0.0357(4) Uani 1 1 d . . . . .
H1R H 0.9135 0.5424 0.2549 0.043 Uiso 1 1 calc R . . . .
C14B C 0.59219(12) 0.37982(9) 0.33606(7) 0.0314(3) Uani 1 1 d . . . . .
H14D H 0.5324 0.4033 0.3260 0.047 Uiso 1 1 calc GR . . . .
H14E H 0.6427 0.4099 0.3216 0.047 Uiso 1 1 calc GR . . . .
H14F H 0.5808 0.3715 0.3760 0.047 Uiso 1 1 calc GR . . . .
C16A C 0.49421(13) 0.74713(10) 0.00107(7) 0.0352(4) Uani 1 1 d . . . . .
H16A H 0.4253 0.7508 0.0024 0.053 Uiso 1 1 calc GR . . . .
H16B H 0.5276 0.7009 -0.0097 0.053 Uiso 1 1 calc GR . . . .
H16C H 0.5218 0.7845 -0.0257 0.053 Uiso 1 1 calc GR . . . .
C42B C 0.77130(11) 0.50902(10) 0.42138(8) 0.0338(4) Uani 1 1 d . . . . .
H42D H 0.7594 0.5346 0.4534 0.051 Uiso 1 1 calc GR . . . .
H42E H 0.7573 0.4607 0.4333 0.051 Uiso 1 1 calc GR . . . .
H42F H 0.7294 0.5331 0.3975 0.051 Uiso 1 1 calc GR . . . .
C24 C 0.54372(12) 0.58234(9) 0.38864(8) 0.0374(4) Uani 1 1 d . . . . .
H1UA H 0.5574 0.5394 0.3702 0.056 Uiso 1 1 calc GR . . . .
H1UB H 0.5644 0.5717 0.4230 0.056 Uiso 1 1 calc GR . . . .
H1UC H 0.5789 0.6187 0.3650 0.056 Uiso 1 1 calc GR . . . .
C25 C 0.24854(13) 0.81848(10) 0.21866(7) 0.0359(4) Uani 1 1 d . . . . .
H1VA H 0.3164 0.8140 0.1984 0.054 Uiso 1 1 calc GR . . . .
H1VB H 0.2188 0.8681 0.2147 0.054 Uiso 1 1 calc GR . . . .
H1VC H 0.2142 0.7895 0.2041 0.054 Uiso 1 1 calc GR . . . .
C26 C 0.96247(12) 0.79802(10) 0.21270(8) 0.0367(4) Uani 1 1 d . . . . .
H1WA H 0.8953 0.8144 0.2307 0.055 Uiso 1 1 calc GR . . . .
H1WB H 0.9978 0.8385 0.2007 0.055 Uiso 1 1 calc GR . . . .
H1WC H 0.9928 0.7646 0.2384 0.055 Uiso 1 1 calc GR . . . .
C27 C 0.61751(13) 0.57840(9) 0.18928(8) 0.0392(4) Uani 1 1 d . . . . .
H1XA H 0.6506 0.5299 0.1941 0.059 Uiso 1 1 calc GR . . . .
H1XB H 0.5627 0.5788 0.1733 0.059 Uiso 1 1 calc GR . . . .
H1XC H 0.5941 0.5970 0.2248 0.059 Uiso 1 1 calc GR . . . .
C58A C 0.37895(13) 0.55027(11) 0.43873(9) 0.0440(5) Uani 1 1 d . . . . .
H58A H 0.3090 0.5649 0.4443 0.066 Uiso 1 1 calc GR . . . .
H58B H 0.3963 0.5426 0.4741 0.066 Uiso 1 1 calc GR . . . .
H58C H 0.3976 0.5063 0.4214 0.066 Uiso 1 1 calc GR . . . .
C29B C 1.05997(15) 0.03539(10) 0.15820(7) 0.0377(4) Uani 1 1 d . . . . .
H29D H 1.0019 0.0144 0.1773 0.057 Uiso 1 1 calc GR . . . .
H29E H 1.1167 -0.0014 0.1548 0.057 Uiso 1 1 calc GR . . . .
H29F H 1.0535 0.0569 0.1217 0.057 Uiso 1 1 calc GR . . . .
C46B C 1.28930(12) 0.37931(9) 0.40980(9) 0.0403(4) Uani 1 1 d . . . . .
H46D H 1.2831 0.3630 0.4487 0.061 Uiso 1 1 calc GR . . . .
H46E H 1.2771 0.4311 0.4047 0.061 Uiso 1 1 calc GR . . . .
H46F H 1.3547 0.3628 0.3892 0.061 Uiso 1 1 calc GR . . . .
C55B C 1.03490(16) 0.51881(10) 0.08243(11) 0.0530(6) Uani 1 1 d . . . . .
H55D H 1.0555 0.5025 0.0460 0.079 Uiso 1 1 calc GR . . . .
H55E H 1.0840 0.5440 0.0879 0.079 Uiso 1 1 calc GR . . . .
H55F H 0.9734 0.5507 0.0856 0.079 Uiso 1 1 calc GR . . . .
C16B C 0.78299(16) 0.18670(11) 0.08483(8) 0.0426(4) Uani 1 1 d . . . . .
H16D H 0.7813 0.2262 0.0559 0.064 Uiso 1 1 calc GR . . . .
H16E H 0.7172 0.1763 0.1013 0.064 Uiso 1 1 calc GR . . . .
H16F H 0.8233 0.1449 0.0692 0.064 Uiso 1 1 calc GR . . . .
C59B C 0.5921(15) 0.4843(12) -0.0019(7) 0.038(2) Uani 0.5 1 d . . P A -1
C64B C 0.5583(15) 0.5452(12) -0.0342(7) 0.040(2) Uani 0.5 1 d G . P A -1
H64B H 0.6020 0.5757 -0.0552 0.048 Uiso 0.5 1 calc R . P A -1
C63B C 0.4591(15) 0.5605(12) -0.0351(7) 0.0415(19) Uani 0.5 1 d G . P A -1
H63B H 0.4365 0.6012 -0.0567 0.050 Uiso 0.5 1 calc R . P A -1
C62B C 0.3938(15) 0.5148(12) -0.0037(7) 0.038(2) Uani 0.5 1 d G . P A -1
H62B H 0.3274 0.5250 -0.0043 0.045 Uiso 0.5 1 calc R . P A -1
C61B C 0.4276(15) 0.4539(12) 0.0286(7) 0.040(2) Uani 0.5 1 d G . P A -1
H61B H 0.3839 0.4234 0.0496 0.048 Uiso 0.5 1 calc R . P A -1
C60B C 0.5268(15) 0.4387(12) 0.0295(7) 0.0415(19) Uani 0.5 1 d G . P A -1
H60B H 0.5494 0.3979 0.0511 0.050 Uiso 0.5 1 calc R . P A -1
C28 C 1.07356(12) 0.73569(12) 0.13342(8) 0.0428(4) Uani 1 1 d . . . . .
H22A H 1.1056 0.7056 0.1600 0.064 Uiso 1 1 calc GR . . . .
H22B H 1.1064 0.7771 0.1191 0.064 Uiso 1 1 calc GR . . . .
H22C H 1.0762 0.7088 0.1032 0.064 Uiso 1 1 calc GR . . . .
C29 C 0.71608(13) 0.76173(11) 0.42952(7) 0.0407(4) Uani 1 1 d . . . . .
H23A H 0.7497 0.7755 0.3918 0.061 Uiso 1 1 calc GR . . . .
H23B H 0.7221 0.7101 0.4362 0.061 Uiso 1 1 calc GR . . . .
H23C H 0.7449 0.7794 0.4547 0.061 Uiso 1 1 calc GR . . . .
C58B C 1.39548(16) 0.35607(13) 0.19287(10) 0.0575(6) Uani 1 1 d . . . . .
H58D H 1.3718 0.4066 0.1868 0.086 Uiso 1 1 calc GR . . . .
H58E H 1.4415 0.3408 0.1597 0.086 Uiso 1 1 calc GR . . . .
H58F H 1.4277 0.3475 0.2232 0.086 Uiso 1 1 calc GR . . . .
C65B C 0.7004(3) 0.4675(2) -0.00087(15) 0.0374(8) Uani 0.5 1 d . . P A -1
H65A H 0.7304 0.4256 -0.0197 0.056 Uiso 0.5 1 calc GR . P A -1
H65B H 0.7062 0.4586 0.0371 0.056 Uiso 0.5 1 calc GR . P A -1
H65C H 0.7330 0.5078 -0.0194 0.056 Uiso 0.5 1 calc GR . P A -1
C60A C 0.89931(19) 1.04016(17) -0.01145(15) 0.0633(11) Uani 0.5 1 d D U P B -1
H60A H 0.8308 1.0496 -0.0033 0.076 Uiso 0.5 1 calc R . P B -1
C61A C 0.9543(3) 1.07243(16) -0.06049(13) 0.0656(11) Uani 0.5 1 d G U P B -1
H61A H 0.9225 1.1034 -0.0851 0.079 Uiso 0.5 1 calc R . P B -1
C62A C 1.0567(3) 1.0584(2) -0.07272(14) 0.0751(14) Uani 0.5 1 d G U P B -1
H62A H 1.0935 1.0800 -0.1055 0.090 Uiso 0.5 1 calc R . P B -1
C63A C 1.10416(19) 1.0120(2) -0.03592(18) 0.0841(15) Uani 0.5 1 d G U P B -1
H63A H 1.1727 1.0026 -0.0441 0.101 Uiso 0.5 1 calc R . P B -1
C64A C 1.0492(3) 0.9798(2) 0.01312(16) 0.0835(15) Uani 0.5 1 d DG U P B -1
H64A H 1.0810 0.9488 0.0377 0.100 Uiso 0.5 1 calc R . P B -1
C59A C 0.9468(3) 0.99383(19) 0.02535(13) 0.0684(13) Uani 0.5 1 d DG U P B -1
C65A C 0.8875(5) 0.9697(3) 0.0770(3) 0.095(2) Uani 0.5 1 d D U P B -1
H65D H 0.8475 0.9370 0.0713 0.143 Uiso 0.5 1 calc GR . P B -1
H65E H 0.8457 1.0103 0.0937 0.143 Uiso 0.5 1 calc GR . P B -1
H65F H 0.9287 0.9454 0.1012 0.143 Uiso 0.5 1 calc GR . P B -1

loop_
_atom_site_aniso_label
_atom_site_aniso_U_11
_atom_site_aniso_U_22
_atom_site_aniso_U_33
_atom_site_aniso_U_23
_atom_site_aniso_U_13
_atom_site_aniso_U_12
Ga1A 0.01272(7) 0.01304(7) 0.01071(7) -0.00079(5) -0.00241(5) -0.00098(5)
Ga1B 0.01372(7) 0.01347(7) 0.01372(7) -0.00152(5) -0.00261(6) -0.00407(5)
Ga2A 0.01314(7) 0.01400(7) 0.01114(7) -0.00078(5) -0.00170(5) -0.00349(5)
Ga2B 0.01401(7) 0.01319(7) 0.01413(7) -0.00149(6) -0.00325(6) -0.00356(5)
P6A 0.01452(14) 0.01536(14) 0.01286(14) -0.00209(11) -0.00198(11) -0.00398(11)
P1A 0.01516(14) 0.01695(14) 0.01367(14) -0.00152(11) -0.00141(11) -0.00534(11)
P4A 0.01350(14) 0.01551(14) 0.01321(14) -0.00018(11) -0.00243(11) -0.00133(11)
P4B 0.01494(15) 0.01553(14) 0.01914(15) -0.00074(12) -0.00473(12) -0.00357(11)
P6B 0.01649(15) 0.01591(14) 0.01465(14) -0.00152(11) -0.00227(11) -0.00590(11)
P5A 0.01520(14) 0.01519(14) 0.01395(14) 0.00058(11) -0.00269(11) -0.00151(11)
P2A 0.01742(15) 0.01435(14) 0.01529(15) -0.00266(11) -0.00099(12) -0.00399(11)
P3A 0.01564(15) 0.02139(15) 0.01339(14) -0.00049(12) -0.00427(11) -0.00552(12)
P5B 0.01582(15) 0.01443(14) 0.02053(16) -0.00086(12) -0.00511(12) -0.00277(11)
P1B 0.02031(16) 0.01928(15) 0.01385(15) -0.00157(12) -0.00132(12) -0.00790(12)
P2B 0.01961(16) 0.01837(15) 0.01879(16) -0.00506(12) -0.00069(12) -0.00529(12)
P3B 0.02271(16) 0.02111(16) 0.01613(15) 0.00051(12) -0.00655(13) -0.00811(13)
N2A 0.0136(5) 0.0136(5) 0.0136(5) -0.0011(4) -0.0038(4) 0.0002(4)
N3A 0.0170(5) 0.0161(5) 0.0129(5) -0.0014(4) -0.0022(4) -0.0045(4)
N1B 0.0155(5) 0.0141(5) 0.0166(5) -0.0009(4) -0.0046(4) -0.0029(4)
N3B 0.0141(5) 0.0150(5) 0.0145(5) -0.0022(4) -0.0033(4) -0.0028(4)
N2B 0.0137(5) 0.0150(5) 0.0158(5) -0.0018(4) -0.0030(4) -0.0028(4)
N4A 0.0148(5) 0.0166(5) 0.0148(5) -0.0009(4) -0.0026(4) -0.0048(4)
N1A 0.0153(5) 0.0160(5) 0.0135(5) -0.0011(4) -0.0040(4) 0.0013(4)
N4B 0.0157(5) 0.0162(5) 0.0141(5) -0.0025(4) -0.0031(4) -0.0040(4)
C1B 0.0157(6) 0.0186(6) 0.0167(6) -0.0018(5) -0.0034(5) -0.0051(5)
C30A 0.0220(6) 0.0184(6) 0.0139(6) -0.0011(5) -0.0019(5) -0.0032(5)
C3A 0.0144(6) 0.0158(6) 0.0163(6) -0.0026(5) -0.0026(5) -0.0023(5)
C7B 0.0160(6) 0.0175(6) 0.0236(7) -0.0005(5) -0.0065(5) -0.0048(5)
CB 0.0175(6) 0.0183(6) 0.0165(6) -0.0001(5) -0.0043(5) -0.0042(5)
C3B 0.0194(6) 0.0154(6) 0.0152(6) -0.0019(5) -0.0028(5) -0.0038(5)
C30B 0.0160(6) 0.0160(6) 0.0183(6) -0.0040(5) -0.0043(5) -0.0027(5)
C47A 0.0136(6) 0.0198(6) 0.0177(6) -0.0028(5) 0.0001(5) -0.0079(5)
C35A 0.0186(6) 0.0207(6) 0.0107(5) -0.0033(5) -0.0012(5) -0.0066(5)
C18A 0.0193(6) 0.0169(6) 0.0126(6) -0.0024(5) -0.0032(5) 0.0041(5)
C6A 0.0170(6) 0.0203(6) 0.0115(6) 0.0006(5) -0.0040(5) 0.0011(5)
C6B 0.0166(6) 0.0155(6) 0.0205(6) 0.0011(5) -0.0072(5) -0.0054(5)
C2B 0.0187(6) 0.0159(6) 0.0230(6) -0.0017(5) -0.0061(5) -0.0072(5)
C36A 0.0249(7) 0.0207(6) 0.0125(6) -0.0036(5) -0.0008(5) -0.0069(5)
C1 0.0274(7) 0.0271(7) 0.0150(6) -0.0024(5) -0.0019(5) -0.0112(6)
C47B 0.0188(6) 0.0165(6) 0.0128(6) -0.0013(5) -0.0015(5) -0.0052(5)
C18B 0.0147(6) 0.0151(6) 0.0228(7) -0.0041(5) -0.0043(5) -0.0022(5)
C48A 0.0171(6) 0.0263(7) 0.0183(6) -0.0007(5) -0.0020(5) -0.0120(5)
C36B 0.0154(6) 0.0190(6) 0.0206(6) -0.0058(5) -0.0037(5) -0.0042(5)
C7A 0.0219(6) 0.0195(6) 0.0119(6) 0.0007(5) -0.0047(5) 0.0022(5)
C2 0.0253(7) 0.0217(6) 0.0190(6) -0.0002(5) -0.0088(5) -0.0047(5)
C3 0.0183(6) 0.0255(7) 0.0208(7) -0.0087(5) 0.0012(5) -0.0067(5)
C1A 0.0208(6) 0.0160(6) 0.0128(6) 0.0004(5) -0.0044(5) -0.0012(5)
C4 0.0169(6) 0.0180(6) 0.0179(6) -0.0028(5) -0.0048(5) -0.0042(5)
C5 0.0167(6) 0.0210(6) 0.0181(6) 0.0002(5) -0.0014(5) -0.0054(5)
C6 0.0186(6) 0.0222(7) 0.0234(7) -0.0039(5) -0.0047(5) 0.0020(5)
C7 0.0221(6) 0.0160(6) 0.0195(6) -0.0010(5) -0.0047(5) -0.0079(5)
C11A 0.0193(6) 0.0233(7) 0.0155(6) -0.0019(5) -0.0042(5) 0.0003(5)
C35B 0.0155(6) 0.0163(6) 0.0140(6) -0.0033(5) -0.0028(5) -0.0053(5)
C8 0.0221(7) 0.0252(7) 0.0209(7) -0.0044(5) 0.0013(5) -0.0006(5)
C8B 0.0192(6) 0.0178(6) 0.0326(8) 0.0007(5) -0.0081(6) -0.0025(5)
C9 0.0253(7) 0.0177(6) 0.0199(6) -0.0016(5) -0.0098(5) 0.0038(5)
C10 0.0186(6) 0.0201(6) 0.0239(7) -0.0052(5) -0.0025(5) -0.0027(5)
C48B 0.0263(7) 0.0172(6) 0.0199(6) -0.0012(5) -0.0086(5) -0.0034(5)
C11 0.0221(7) 0.0297(7) 0.0118(6) -0.0039(5) -0.0040(5) -0.0038(5)
C12 0.0215(7) 0.0146(6) 0.0283(7) -0.0014(5) -0.0004(5) -0.0022(5)
C13 0.0212(7) 0.0446(9) 0.0161(6) -0.0072(6) -0.0049(5) -0.0089(6)
C8A 0.0225(7) 0.0231(7) 0.0144(6) -0.0001(5) -0.0037(5) 0.0061(5)
C14 0.0248(7) 0.0166(6) 0.0154(6) -0.0012(5) -0.0004(5) 0.0026(5)
C5A 0.0171(6) 0.0240(7) 0.0176(6) -0.0028(5) -0.0015(5) 0.0021(5)
C2A 0.0183(6) 0.0202(6) 0.0118(6) 0.0005(5) 0.0001(5) -0.0015(5)
C10A 0.0200(7) 0.0299(7) 0.0196(7) -0.0014(5) -0.0067(5) -0.0022(5)
C52A 0.0140(6) 0.0202(6) 0.0277(7) -0.0029(5) -0.0009(5) -0.0058(5)
C15 0.0358(8) 0.0255(7) 0.0182(6) -0.0049(5) -0.0009(6) -0.0151(6)
C16 0.0207(7) 0.0262(7) 0.0157(6) -0.0031(5) 0.0034(5) -0.0080(5)
C17 0.0185(6) 0.0208(6) 0.0240(7) -0.0022(5) -0.0068(5) -0.0029(5)
C52B 0.0179(6) 0.0193(6) 0.0164(6) 0.0002(5) -0.0018(5) -0.0049(5)
C18 0.0189(7) 0.0266(7) 0.0231(7) -0.0006(5) -0.0047(5) 0.0022(5)
C33A 0.0298(7) 0.0260(7) 0.0155(6) -0.0056(5) 0.0032(5) -0.0092(6)
C19 0.0236(7) 0.0247(7) 0.0204(7) -0.0080(5) -0.0092(5) 0.0066(5)
C1C 0.0369(8) 0.0247(7) 0.0192(7) -0.0027(5) -0.0125(6) -0.0051(6)
C4B 0.0216(7) 0.0219(7) 0.0305(7) 0.0006(6) -0.0124(6) -0.0072(5)
C53A 0.0241(7) 0.0298(7) 0.0258(7) 0.0026(6) -0.0120(6) -0.0088(6)
C1D 0.0188(6) 0.0258(7) 0.0228(7) -0.0007(5) -0.0065(5) -0.0012(5)
C9A 0.0172(6) 0.0329(8) 0.0184(6) 0.0010(6) -0.0046(5) 0.0041(5)
C1E 0.0256(7) 0.0383(8) 0.0218(7) -0.0071(6) -0.0021(6) -0.0185(6)
C4A 0.0261(7) 0.0278(7) 0.0139(6) 0.0014(5) -0.0051(5) 0.0041(6)
C33B 0.0286(7) 0.0234(7) 0.0197(6) -0.0049(5) -0.0040(5) -0.0115(6)
C5B 0.0247(7) 0.0152(6) 0.0316(7) -0.0038(5) -0.0105(6) -0.0032(5)
C11B 0.0223(7) 0.0210(6) 0.0210(7) -0.0001(5) -0.0063(5) -0.0066(5)
C1F 0.0289(8) 0.0452(9) 0.0177(7) -0.0085(6) -0.0014(6) -0.0206(7)
C41A 0.0261(7) 0.0177(6) 0.0204(7) -0.0017(5) -0.0010(5) -0.0028(5)
C1G 0.0203(7) 0.0325(8) 0.0209(7) 0.0026(6) -0.0068(5) -0.0010(6)
C1H 0.0356(8) 0.0269(7) 0.0171(6) -0.0078(5) -0.0024(6) -0.0047(6)
C1I 0.0293(8) 0.0307(8) 0.0194(7) -0.0029(6) -0.0113(6) 0.0024(6)
C1J 0.0218(7) 0.0269(7) 0.0303(8) -0.0015(6) -0.0114(6) -0.0005(6)
C15A 0.0214(7) 0.0244(7) 0.0277(7) -0.0082(6) -0.0068(6) -0.0009(5)
C42A 0.0306(8) 0.0230(7) 0.0229(7) 0.0006(6) -0.0028(6) -0.0004(6)
C1K 0.0167(7) 0.0315(8) 0.0321(8) -0.0075(6) 0.0005(6) -0.0013(6)
C1L 0.0355(8) 0.0289(7) 0.0176(7) -0.0007(6) -0.0020(6) -0.0166(6)
C1M 0.0234(7) 0.0332(8) 0.0241(7) -0.0048(6) 0.0030(6) -0.0147(6)
C51A 0.0191(7) 0.0229(7) 0.0427(9) -0.0110(6) 0.0010(6) -0.0062(5)
C51B 0.0222(7) 0.0229(7) 0.0224(7) -0.0047(5) -0.0001(5) -0.0006(5)
C41B 0.0175(6) 0.0245(7) 0.0245(7) -0.0092(5) -0.0061(5) 0.0019(5)
C9B 0.0274(7) 0.0226(7) 0.0326(8) 0.0087(6) -0.0125(6) -0.0053(6)
C1N 0.0303(8) 0.0233(7) 0.0325(8) -0.0056(6) -0.0129(6) 0.0029(6)
C10B 0.0316(8) 0.0284(7) 0.0209(7) 0.0051(6) -0.0086(6) -0.0085(6)
C1O 0.0253(7) 0.0360(8) 0.0343(8) -0.0190(7) 0.0046(6) -0.0152(6)
C15B 0.0357(8) 0.0244(7) 0.0181(7) -0.0028(5) -0.0031(6) -0.0053(6)
C1P 0.0436(9) 0.0187(7) 0.0205(7) 0.0023(5) -0.0036(6) 0.0031(6)
C1Q 0.0391(9) 0.0281(7) 0.0217(7) 0.0011(6) -0.0109(6) 0.0026(6)
C1R 0.0226(7) 0.0235(7) 0.0352(8) 0.0021(6) -0.0092(6) -0.0018(6)
C1S 0.0311(8) 0.0285(7) 0.0317(8) -0.0006(6) -0.0163(6) 0.0004(6)
C53B 0.0340(8) 0.0219(7) 0.0354(8) -0.0066(6) -0.0211(7) 0.0039(6)
C1T 0.0156(7) 0.0321(8) 0.0410(9) -0.0068(7) -0.0094(6) 0.0024(6)
C29A 0.0255(7) 0.0298(8) 0.0326(8) -0.0086(6) -0.0094(6) -0.0005(6)
C1U 0.0258(7) 0.0272(7) 0.0362(8) -0.0087(6) -0.0136(6) 0.0050(6)
C1V 0.0389(9) 0.0324(8) 0.0285(8) -0.0096(6) -0.0215(7) 0.0140(7)
C13A 0.0304(8) 0.0253(7) 0.0286(8) -0.0021(6) -0.0056(6) -0.0051(6)
C14A 0.0349(8) 0.0210(7) 0.0252(7) -0.0057(6) -0.0106(6) 0.0044(6)
C1W 0.0347(8) 0.0321(8) 0.0225(7) -0.0042(6) 0.0011(6) -0.0023(6)
C1X 0.0214(7) 0.0332(8) 0.0358(8) -0.0108(6) -0.0141(6) 0.0012(6)
C1Y 0.0355(9) 0.0405(9) 0.0293(8) 0.0051(7) -0.0081(7) -0.0163(7)
C1Z 0.0256(8) 0.0355(8) 0.0296(8) 0.0008(7) 0.0054(6) -0.0017(6)
C20 0.0333(8) 0.0309(8) 0.0327(8) -0.0002(6) -0.0124(7) 0.0064(6)
C21 0.0289(8) 0.0248(7) 0.0379(9) -0.0050(6) -0.0092(7) -0.0044(6)
C55A 0.0249(8) 0.0480(10) 0.0372(9) 0.0046(8) -0.0093(7) -0.0005(7)
C46A 0.0354(8) 0.0331(8) 0.0250(8) 0.0045(6) -0.0101(6) -0.0037(7)
C22 0.0453(10) 0.0267(8) 0.0267(8) -0.0063(6) -0.0002(7) 0.0038(7)
C13B 0.0306(8) 0.0290(8) 0.0290(8) -0.0007(6) 0.0036(6) -0.0054(6)
C23 0.0541(11) 0.0262(8) 0.0230(7) -0.0004(6) -0.0176(7) 0.0140(7)
C14B 0.0276(8) 0.0294(8) 0.0355(8) -0.0128(7) -0.0035(6) 0.0020(6)
C16A 0.0370(9) 0.0398(9) 0.0310(8) -0.0164(7) -0.0070(7) -0.0025(7)
C42B 0.0179(7) 0.0394(9) 0.0440(9) -0.0144(7) -0.0066(6) 0.0032(6)
C24 0.0214(8) 0.0314(8) 0.0548(11) 0.0141(8) -0.0112(7) -0.0047(6)
C25 0.0346(9) 0.0464(10) 0.0304(8) 0.0097(7) -0.0167(7) -0.0144(7)
C26 0.0258(8) 0.0415(9) 0.0501(10) -0.0226(8) -0.0188(7) 0.0049(7)
C27 0.0368(9) 0.0254(8) 0.0491(11) 0.0009(7) 0.0032(8) -0.0124(7)
C58A 0.0285(9) 0.0498(11) 0.0473(11) 0.0169(9) -0.0072(8) -0.0102(8)
C29B 0.0511(11) 0.0364(9) 0.0258(8) -0.0099(7) -0.0074(7) -0.0039(8)
C46B 0.0195(7) 0.0327(9) 0.0695(13) -0.0089(8) -0.0111(8) -0.0021(6)
C55B 0.0536(12) 0.0235(8) 0.0913(17) 0.0151(9) -0.0437(12) -0.0095(8)
C16B 0.0572(12) 0.0457(10) 0.0305(9) -0.0135(8) -0.0102(8) -0.0148(9)
C59B 0.045(5) 0.0378(10) 0.032(3) -0.0114(17) -0.004(2) -0.012(3)
C64B 0.054(5) 0.0320(10) 0.033(3) -0.0058(17) -0.001(2) -0.016(3)
C63B 0.056(5) 0.0333(10) 0.034(3) -0.0027(17) -0.005(2) -0.012(3)
C62B 0.045(5) 0.0378(10) 0.032(3) -0.0114(17) -0.004(2) -0.012(3)
C61B 0.054(5) 0.0320(10) 0.033(3) -0.0058(17) -0.001(2) -0.016(3)
C60B 0.056(5) 0.0333(10) 0.034(3) -0.0027(17) -0.005(2) -0.012(3)
C28 0.0227(8) 0.0608(12) 0.0498(11) -0.0231(9) -0.0113(7) -0.0009(8)
C29 0.0355(9) 0.0522(11) 0.0264(8) 0.0010(7) -0.0098(7) 0.0137(8)
C58B 0.0483(12) 0.0664(14) 0.0707(15) 0.0286(12) -0.0405(11) -0.0337(11)
C65B 0.047(2) 0.0363(18) 0.0260(16) -0.0006(13) -0.0058(14) -0.0060(15)
C60A 0.091(3) 0.046(2) 0.060(2) -0.0265(18) -0.023(2) -0.005(2)
C61A 0.073(3) 0.060(2) 0.064(2) -0.011(2) -0.014(2) -0.011(2)
C62A 0.082(3) 0.046(2) 0.096(3) -0.020(2) -0.009(3) -0.012(2)
C63A 0.079(3) 0.066(3) 0.116(4) -0.036(3) -0.025(3) -0.007(3)
C64A 0.091(3) 0.064(3) 0.093(3) -0.036(3) -0.019(3) 0.012(3)
C59A 0.094(3) 0.046(2) 0.057(2) -0.0140(19) 0.010(3) -0.024(2)
C65A 0.142(6) 0.048(3) 0.092(4) -0.007(3) -0.006(5) -0.036(4)

loop_
_atom_type_symbol
_atom_type_description
_atom_type_scat_dispersion_real
_atom_type_scat_dispersion_imag
_atom_type_scat_source
C C 0.0181 0.0091 'International Tables Vol C Tables 4.2.6.8 and 6.1.1.4'
H H 0.0000 0.0000 'International Tables Vol C Tables 4.2.6.8 and 6.1.1.4'
Ga Ga -1.2846 0.7763 'International Tables Vol C Tables 4.2.6.8 and 6.1.1.4'
N N 0.0311 0.0180 'International Tables Vol C Tables 4.2.6.8 and 6.1.1.4'
P P 0.2955 0.4335 'International Tables Vol C Tables 4.2.6.8 and 6.1.1.4'

loop_
_exptl_crystal_face_index_h
_exptl_crystal_face_index_k
_exptl_crystal_face_index_l
_exptl_crystal_face_perp_dist
0 0 1 0.0368
0 0 -1 0.0368
0 1 0 0.0779
0 -1 0 0.0509
-1 -1 -1 0.1158
1 1 1 0.1158
-2 1 -3 0.1100
2 -1 3 0.1110
-2 1 -1 0.1297
2 -1 1 0.1297
-1 -1 0 0.1057

loop_
_geom_angle_atom_site_label_1
_geom_angle_atom_site_label_2
_geom_angle_atom_site_label_3
_geom_angle
P6A Ga1A P1A 103.099(12)
N2A Ga1A P6A 123.48(3)
N2A Ga1A P1A 105.84(3)
N1A Ga1A P6A 111.36(3)
N1A Ga1A P1A 118.01(3)
N1A Ga1A N2A 96.01(4)
P6B Ga1B P1B 101.518(12)
N1B Ga1B P6B 113.18(3)
N1B Ga1B P1B 117.87(3)
N1B Ga1B N2B 96.18(4)
N2B Ga1B P6B 120.24(3)
N2B Ga1B P1B 108.85(3)
P4A Ga2A P5A 84.894(11)
N3A Ga2A P4A 120.92(3)
N3A Ga2A P5A 125.50(3)
N3A Ga2A N4A 95.43(4)
N4A Ga2A P4A 117.24(3)
N4A Ga2A P5A 115.06(3)
P5B Ga2B P4B 85.893(12)
N3B Ga2B P4B 123.10(3)
N3B Ga2B P5B 122.63(3)
N3B Ga2B N4B 95.50(4)
N4B Ga2B P4B 115.35(3)
N4B Ga2B P5B 116.47(3)
P4A P6A Ga1A 96.839(14)
P5A P6A Ga1A 97.917(15)
P5A P6A P4A 95.064(16)
P2A P1A Ga1A 101.122(15)
P2A P1A P3A 60.307(15)
P3A P1A Ga1A 99.789(15)
P6A P4A Ga2A 78.817(13)
P6A P4A P2A 103.478(17)
P2A P4A Ga2A 91.037(14)
P6B P4B Ga2B 77.538(13)
P6B P4B P2B 103.048(18)
P2B P4B Ga2B 91.884(15)
P4B P6B Ga1B 98.076(15)
P5B P6B Ga1B 97.990(15)
P5B P6B P4B 95.720(17)
P6A P5A Ga2A 78.683(13)
P6A P5A P3A 103.189(17)
P3A P5A Ga2A 92.089(14)
P1A P2A P4A 109.681(18)
P1A P2A P3A 60.113(14)
P3A P2A P4A 103.721(17)
P1A P3A P5A 111.180(18)
P1A P3A P2A 59.580(14)
P2A P3A P5A 103.078(17)
P6B P5B Ga2B 77.850(14)
P6B P5B P3B 103.209(18)
P3B P5B Ga2B 91.696(15)
P2B P1B Ga1B 101.698(16)
P2B P1B P3B 60.402(15)
P3B P1B Ga1B 101.480(16)
P1B P2B P4B 109.838(18)
P1B P2B P3B 59.997(15)
P3B P2B P4B 103.668(18)
P1B P3B P5B 109.496(18)
P1B P3B P2B 59.601(15)
P2B P3B P5B 103.454(18)
C3A N2A Ga1A 120.39(8)
C3A N2A C18A 121.09(10)
C18A N2A Ga1A 118.46(8)
C30A N3A Ga2A 123.30(9)
C30A N3A C35A 119.73(11)
C35A N3A Ga2A 116.98(8)
C1B N1B Ga1B 121.19(9)
C1B N1B C6B 118.25(11)
C6B N1B Ga1B 120.29(8)
C30B N3B Ga2B 123.04(9)
C30B N3B C35B 118.64(10)
C35B N3B Ga2B 118.16(8)
C3B N2B Ga1B 121.33(9)
C3B N2B C18B 119.06(11)
C18B N2B Ga1B 119.61(8)
C47A N4A Ga2A 115.09(8)
C5 N4A Ga2A 123.79(9)
C5 N4A C47A 120.89(11)
C6A N1A Ga1A 120.07(8)
C1A N1A Ga1A 120.37(9)
C1A N1A C6A 119.41(11)
CB N4B Ga2B 122.54(9)
CB N4B C47B 118.51(11)
C47B N4B Ga2B 118.92(8)
N1B C1B C2B 124.06(12)
N1B C1B C4B 120.36(12)
C2B C1B C4B 115.49(11)
N3A C30A C16 124.35(12)
N3A C30A C33A 120.09(12)
C16 C30A C33A 115.56(12)
N2A C3A C5A 121.11(11)
N2A C3A C2A 123.84(11)
C2A C3A C5A 115.03(11)
C6B C7B C6 121.35(12)
C8B C7B C6B 117.77(13)
C8B C7B C6 120.85(12)
N4B CB C7 124.04(12)
N4B CB C1L 120.62(12)
C7 CB C1L 115.32(12)
N2B C3B C2B 123.95(12)
N2B C3B C5B 121.34(12)
C2B C3B C5B 114.68(11)
N3B C30B C7 123.87(12)
N3B C30B C33B 120.37(12)
C7 C30B C33B 115.70(11)
C48A C47A N4A 118.54(12)
C52A C47A N4A 119.35(12)
C52A C47A C48A 121.93(12)
C36A C35A N3A 120.24(12)
C36A C35A C11 121.97(12)
C11 C35A N3A 117.75(12)
C14 C18A N2A 117.26(12)
C19 C18A N2A 121.15(12)
C19 C18A C14 121.57(12)
C7A C6A N1A 119.25(12)
C11A C6A N1A 119.37(11)
C11A C6A C7A 121.37(12)
C7B C6B N1B 119.00(12)
C11B C6B N1B 119.30(12)
C11B C6B C7B 121.69(12)
C1B C2B C3B 128.16(12)
C1B C2B H2B 115.9
C3B C2B H2B 115.9
C35A C36A C41A 123.39(12)
C15 C36A C35A 117.28(13)
C15 C36A C41A 119.28(13)
C2 C1 H1BA 119.9
C2 C1 C3 120.23(13)
C3 C1 H1BA 119.9
C48B C47B N4B 120.25(12)
C48B C47B C52B 121.67(12)
C52B C47B N4B 118.08(11)
C10 C18B N2B 117.95(12)
C17 C18B N2B 120.35(12)
C17 C18B C10 121.67(12)
C47A C48A C53A 121.38(12)
C1E C48A C47A 117.62(13)
C1E C48A C53A 120.99(13)
C3 C36B C35B 117.27(12)
C3 C36B C41B 121.13(12)
C35B C36B C41B 121.58(12)
C6A C7A C9 122.03(12)
C8A C7A C6A 117.57(13)
C8A C7A C9 120.38(12)
C1 C2 H1BB 119.5
C1 C2 C4 120.92(13)
C4 C2 H1BB 119.5
C1 C3 C36B 121.43(13)
C1 C3 H1BC 119.3
C36B C3 H1BC 119.3
N1A C1A C2A 124.15(12)
N1A C1A C4A 120.31(12)
C2A C1A C4A 115.49(11)
C2 C4 C35B 117.95(12)
C2 C4 C18 119.05(12)
C35B C4 C18 122.94(12)
N4A C5 C16 123.66(12)
N4A C5 C1M 120.95(12)
C16 C5 C1M 115.34(12)
C7B C6 HB 107.0
C7B C6 C13B 112.14(12)
C7B C6 C14B 113.47(12)
C13B C6 HB 107.0
C14B C6 HB 107.0
C14B C6 C13B 109.72(12)
CB C7 C30B 128.52(12)
CB C7 H1BD 115.7
C30B C7 H1BD 115.7
C6A C11A C15A 123.80(12)
C10A C11A C6A 118.36(13)
C10A C11A C15A 117.84(13)
C36B C35B N3B 118.47(11)
C4 C35B N3B 119.33(11)
C4 C35B C36B 122.19(12)
C10 C8 H1BE 107.4
C10 C8 C1Z 112.51(13)
C10 C8 C29B 110.53(12)
C1Z C8 H1BE 107.4
C29B C8 H1BE 107.4
C29B C8 C1Z 111.32(13)
C7B C8B H8B 119.3
C9B C8B C7B 121.43(14)
C9B C8B H8B 119.3
C7A C9 H7 107.4
C7A C9 C13A 112.04(11)
C7A C9 C14A 113.25(12)
C13A C9 H7 107.4
C13A C9 C14A 109.12(12)
C14A C9 H7 107.4
C18B C10 C8 121.65(12)
C1K C10 C18B 117.89(13)
C1K C10 C8 120.38(13)
C47B C48B C53B 122.97(12)
C1C C48B C47B 117.78(13)
C1C C48B C53B 119.24(13)
C35A C11 C1I 121.38(12)
C13 C11 C35A 117.85(13)
C13 C11 C1I 120.75(13)
C14 C12 H10 107.3
C14 C12 C29A 111.03(11)
C14 C12 C27 112.79(13)
C29A C12 H10 107.3
C27 C12 H10 107.3
C27 C12 C29A 110.78(13)
C11 C13 H11 119.4
C1F C13 C11 121.11(14)
C1F C13 H11 119.4
C7A C8A H8A 119.1
C9A C8A C7A 121.86(13)
C9A C8A H8A 119.1
C18A C14 C12 121.03(12)
C1P C14 C18A 118.19(14)
C1P C14 C12 120.70(13)
C3A C5A H5AA 109.5
C3A C5A H5AB 109.5
C3A C5A H5AC 109.5
H5AA C5A H5AB 109.5
H5AA C5A H5AC 109.5
H5AB C5A H5AC 109.5
C3A C2A H2A 115.8
C1A C2A C3A 128.37(12)
C1A C2A H2A 115.8
C11A C10A H10A 119.5
C9A C10A C11A 121.06(14)
C9A C10A H10A 119.5
C47A C52A C1R 122.54(13)
C51A C52A C47A 117.72(14)
C51A C52A C1R 119.70(13)
C36A C15 H13 119.2
C1F C15 C36A 121.51(14)
C1F C15 H13 119.2
C30A C16 C5 128.72(12)
C30A C16 H14 115.6
C5 C16 H14 115.6
C18B C17 C1G 123.40(12)
C1J C17 C18B 117.95(13)
C1J C17 C1G 118.64(13)
C47B C52B C1D 122.10(12)
C51B C52B C47B 117.88(12)
C51B C52B C1D 119.97(12)
C4 C18 H1BF 108.3
C4 C18 C1U 112.63(12)
C4 C18 C46B 109.87(12)
C1U C18 H1BF 108.3
C1U C18 C46B 109.20(12)
C46B C18 H1BF 108.3
C30A C33A H33A 109.5
C30A C33A H33B 109.5
C30A C33A H33C 109.5
H33A C33A H33B 109.5
H33A C33A H33C 109.5
H33B C33A H33C 109.5
C18A C19 C1X 124.35(13)
C1V C19 C18A 117.56(14)
C1V C19 C1X 118.08(14)
C48B C1C H1BG 119.2
C1H C1C C48B 121.53(13)
C1H C1C H1BG 119.2
C1B C4B H4BA 109.5
C1B C4B H4BB 109.5
C1B C4B H4BC 109.5
H4BA C4B H4BB 109.5
H4BA C4B H4BC 109.5
H4BB C4B H4BC 109.5
C48A C53A H53A 107.3
C48A C53A C55A 111.00(12)
C48A C53A C25 113.63(14)
C55A C53A H53A 107.3
C25 C53A H53A 107.3
C25 C53A C55A 110.02(13)
C52B C1D H1BH 107.1
C52B C1D C20 113.44(12)
C20 C1D H1BH 107.1
C58B C1D C52B 111.08(13)
C58B C1D H1BH 107.1
C58B C1D C20 110.62(14)
C8A C9A H9A 120.1
C10A C9A C8A 119.76(13)
C10A C9A H9A 120.1
C48A C1E H17 119.4
C1O C1E C48A 121.12(14)
C1O C1E H17 119.4
C1A C4A H4AA 109.5
C1A C4A H4AB 109.5
C1A C4A H4AC 109.5
H4AA C4A H4AB 109.5
H4AA C4A H4AC 109.5
H4AB C4A H4AC 109.5
C30B C33B H33D 109.5
C30B C33B H33E 109.5
C30B C33B H33F 109.5
H33D C33B H33E 109.5
H33D C33B H33F 109.5
H33E C33B H33F 109.5
C3B C5B H5BA 109.5
C3B C5B H5BB 109.5
C3B C5B H5BC 109.5
H5BA C5B H5BB 109.5
H5BA C5B H5BC 109.5
H5BB C5B H5BC 109.5
C6B C11B C15B 123.26(12)
C10B C11B C6B 117.93(13)
C10B C11B C15B 118.81(13)
C13 C1F C15 120.23(14)
C13 C1F H1B 119.9
C15 C1F H1B 119.9
C36A C41A H41A 108.2
C36A C41A C42A 113.34(12)
C36A C41A C22 110.64(13)
C42A C41A H41A 108.2
C42A C41A C22 108.03(12)
C22 C41A H41A 108.2
C17 C1G H1BI 108.2
C17 C1G C1Q 110.55(12)
C17 C1G C1Y 111.99(13)
C1Q C1G H1BI 108.2
C1Q C1G C1Y 109.65(12)
C1Y C1G H1BI 108.2
C1C C1H H1BJ 120.2
C1C C1H C51B 119.66(13)
C51B C1H H1BJ 120.2
C11 C1I H1C 107.2
C11 C1I C46A 111.78(12)
C11 C1I C29 114.04(14)
C46A C1I H1C 107.2
C29 C1I H1C 107.2
C29 C1I C46A 109.01(12)
C17 C1J H1BK 119.4
C1T C1J C17 121.16(14)
C1T C1J H1BK 119.4
C11A C15A H15A 108.3
C11A C15A C21 110.85(12)
C11A C15A C16A 111.15(12)
C21 C15A H15A 108.3
C21 C15A C16A 109.94(13)
C16A C15A H15A 108.3
C41A C42A H42A 109.5
C41A C42A H42B 109.5
C41A C42A H42C 109.5
H42A C42A H42B 109.5
H42A C42A H42C 109.5
H42B C42A H42C 109.5
C10 C1K H1BL 119.4
C1T C1K C10 121.24(14)
C1T C1K H1BL 119.4
CB C1L H1BM 109.5
CB C1L H1BN 109.5
CB C1L H1BO 109.5
H1BM C1L H1BN 109.5
H1BM C1L H1BO 109.5
H1BN C1L H1BO 109.5
C5 C1M H1DA 109.5
C5 C1M H1DB 109.5
C5 C1M H1DC 109.5
H1DA C1M H1DB 109.5
H1DA C1M H1DC 109.5
H1DB C1M H1DC 109.5
C52A C51A H51A 119.4
C1O C51A C52A 121.28(14)
C1O C51A H51A 119.4
C52B C51B H51B 119.3
C1H C51B C52B 121.40(13)
C1H C51B H51B 119.3
C36B C41B H41B 107.2
C36B C41B C1N 114.19(11)
C36B C41B C42B 112.87(13)
C1N C41B H41B 107.2
C42B C41B H41B 107.2
C42B C41B C1N 107.90(12)
C8B C9B H9B 120.1
C10B C9B C8B 119.88(13)
C10B C9B H9B 120.1
C41B C1N H1BP 109.5
C41B C1N H1BQ 109.5
C41B C1N H1BR 109.5
H1BP C1N H1BQ 109.5
H1BP C1N H1BR 109.5
H1BQ C1N H1BR 109.5
C11B C10B H10B 119.4
C9B C10B C11B 121.29(14)
C9B C10B H10B 119.4
C1E C1O H1H 119.9
C51A C1O C1E 120.22(14)
C51A C1O H1H 119.9
C11B C15B H15B 108.1
C11B C15B C1W 111.34(12)
C11B C15B C16B 111.77(14)
C1W C15B H15B 108.1
C1W C15B C16B 109.16(13)
C16B C15B H15B 108.1
C14 C1P H1J 119.6
C23 C1P C14 120.80(15)
C23 C1P H1J 119.6
C1G C1Q H1BS 109.5
C1G C1Q H1BT 109.5
C1G C1Q H1BU 109.5
H1BS C1Q H1BT 109.5
H1BS C1Q H1BU 109.5
H1BT C1Q H1BU 109.5
C52A C1R H1K 108.1
C52A C1R C24 113.34(14)
C52A C1R C58A 110.62(13)
C24 C1R H1K 108.1
C24 C1R C58A 108.31(13)
C58A C1R H1K 108.1
H1BV C1S H1BW 109.5
H1BV C1S H1BX 109.5
H1BW C1S H1BX 109.5
C53B C1S H1BV 109.5
C53B C1S H1BW 109.5
C53B C1S H1BX 109.5
C48B C53B H53B 108.0
C48B C53B C55B 112.62(15)
C1S C53B C48B 111.70(12)
C1S C53B H53B 108.0
C1S C53B C55B 108.47(13)
C55B C53B H53B 108.0
C1J C1T C1K 120.01(13)
C1J C1T H1BY 120.0
C1K C1T H1BY 120.0
C12 C29A H29A 109.5
C12 C29A H29B 109.5
C12 C29A H29C 109.5
H29A C29A H29B 109.5
H29A C29A H29C 109.5
H29B C29A H29C 109.5
C18 C1U H2BA 109.5
C18 C1U H2BB 109.5
C18 C1U H2BC 109.5
H2BA C1U H2BB 109.5
H2BA C1U H2BC 109.5
H2BB C1U H2BC 109.5
C19 C1V H1M 119.3
C23 C1V C19 121.50(15)
C23 C1V H1M 119.3
C9 C13A H13A 109.5
C9 C13A H13B 109.5
C9 C13A H13C 109.5
H13A C13A H13B 109.5
H13A C13A H13C 109.5
H13B C13A H13C 109.5
C9 C14A H14A 109.5
C9 C14A H14B 109.5
C9 C14A H14C 109.5
H14A C14A H14B 109.5
H14A C14A H14C 109.5
H14B C14A H14C 109.5
C15B C1W H1BZ 109.5
C15B C1W H 109.5
C15B C1W HA 109.5
H1BZ C1W H 109.5
H1BZ C1W HA 109.5
H C1W HA 109.5
C19 C1X H1N 108.5
C19 C1X C26 111.61(14)
C19 C1X C28 111.13(13)
C26 C1X H1N 108.5
C26 C1X C28 108.42(13)
C28 C1X H1N 108.5
C1G C1Y H2BD 109.5
C1G C1Y H2BE 109.5
C1G C1Y H2BF 109.5
H2BD C1Y H2BE 109.5
H2BD C1Y H2BF 109.5
H2BE C1Y H2BF 109.5
C8 C1Z H0AA 109.5
C8 C1Z HC 109.5
C8 C1Z HD 109.5
H0AA C1Z HC 109.5
H0AA C1Z HD 109.5
HC C1Z HD 109.5
C1D C20 H1AA 109.5
C1D C20 HE 109.5
C1D C20 HF 109.5
H1AA C20 HE 109.5
H1AA C20 HF 109.5
HE C20 HF 109.5
C15A C21 H1OA 109.5
C15A C21 H1OB 109.5
C15A C21 H1OC 109.5
H1OA C21 H1OB 109.5
H1OA C21 H1OC 109.5
H1OB C21 H1OC 109.5
C53A C55A H55A 109.5
C53A C55A H55B 109.5
C53A C55A H55C 109.5
H55A C55A H55B 109.5
H55A C55A H55C 109.5
H55B C55A H55C 109.5
C1I C46A H46A 109.5
C1I C46A H46B 109.5
C1I C46A H46C 109.5
H46A C46A H46B 109.5
H46A C46A H46C 109.5
H46B C46A H46C 109.5
C41A C22 H1PA 109.5
C41A C22 H1PB 109.5
C41A C22 H1PC 109.5
H1PA C22 H1PB 109.5
H1PA C22 H1PC 109.5
H1PB C22 H1PC 109.5
C6 C13B H13D 109.5
C6 C13B H13E 109.5
C6 C13B H13F 109.5
H13D C13B H13E 109.5
H13D C13B H13F 109.5
H13E C13B H13F 109.5
C1P C23 H1R 119.8
C1V C23 C1P 120.37(14)
C1V C23 H1R 119.8
C6 C14B H14D 109.5
C6 C14B H14E 109.5
C6 C14B H14F 109.5
H14D C14B H14E 109.5
H14D C14B H14F 109.5
H14E C14B H14F 109.5
C15A C16A H16A 109.5
C15A C16A H16B 109.5
C15A C16A H16C 109.5
H16A C16A H16B 109.5
H16A C16A H16C 109.5
H16B C16A H16C 109.5
C41B C42B H42D 109.5
C41B C42B H42E 109.5
C41B C42B H42F 109.5
H42D C42B H42E 109.5
H42D C42B H42F 109.5
H42E C42B H42F 109.5
C1R C24 H1UA 109.5
C1R C24 H1UB 109.5
C1R C24 H1UC 109.5
H1UA C24 H1UB 109.5
H1UA C24 H1UC 109.5
H1UB C24 H1UC 109.5
C53A C25 H1VA 109.5
C53A C25 H1VB 109.5
C53A C25 H1VC 109.5
H1VA C25 H1VB 109.5
H1VA C25 H1VC 109.5
H1VB C25 H1VC 109.5
C1X C26 H1WA 109.5
C1X C26 H1WB 109.5
C1X C26 H1WC 109.5
H1WA C26 H1WB 109.5
H1WA C26 H1WC 109.5
H1WB C26 H1WC 109.5
C12 C27 H1XA 109.5
C12 C27 H1XB 109.5
C12 C27 H1XC 109.5
H1XA C27 H1XB 109.5
H1XA C27 H1XC 109.5
H1XB C27 H1XC 109.5
C1R C58A H58A 109.5
C1R C58A H58B 109.5
C1R C58A H58C 109.5
H58A C58A H58B 109.5
H58A C58A H58C 109.5
H58B C58A H58C 109.5
C8 C29B H29D 109.5
C8 C29B H29E 109.5
C8 C29B H29F 109.5
H29D C29B H29E 109.5
H29D C29B H29F 109.5
H29E C29B H29F 109.5
C18 C46B H46D 109.5
C18 C46B H46E 109.5
C18 C46B H46F 109.5
H46D C46B H46E 109.5
H46D C46B H46F 109.5
H46E C46B H46F 109.5
C53B C55B H55D 109.5
C53B C55B H55E 109.5
C53B C55B H55F 109.5
H55D C55B H55E 109.5
H55D C55B H55F 109.5
H55E C55B H55F 109.5
C15B C16B H16D 109.5
C15B C16B H16E 109.5
C15B C16B H16F 109.5
H16D C16B H16E 109.5
H16D C16B H16F 109.5
H16E C16B H16F 109.5
C64B C59B C60B 120.0
C64B C59B C65B 120.1(10)
C60B C59B C65B 119.9(10)
C59B C64B H64B 120.0
C59B C64B C63B 120.0
C63B C64B H64B 120.0
C64B C63B H63B 120.0
C62B C63B C64B 120.0
C62B C63B H63B 120.0
C63B C62B H62B 120.0
C63B C62B C61B 120.0
C61B C62B H62B 120.0
C62B C61B H61B 120.0
C62B C61B C60B 120.0
C60B C61B H61B 120.0
C59B C60B H60B 120.0
C61B C60B C59B 120.0
C61B C60B H60B 120.0
C1X C28 H22A 109.5
C1X C28 H22B 109.5
C1X C28 H22C 109.5
H22A C28 H22B 109.5
H22A C28 H22C 109.5
H22B C28 H22C 109.5
C1I C29 H23A 109.5
C1I C29 H23B 109.5
C1I C29 H23C 109.5
H23A C29 H23B 109.5
H23A C29 H23C 109.5
H23B C29 H23C 109.5
C1D C58B H58D 109.5
C1D C58B H58E 109.5
C1D C58B H58F 109.5
H58D C58B H58E 109.5
H58D C58B H58F 109.5
H58E C58B H58F 109.5
C59B C65B H65A 109.5
C59B C65B H65B 109.5
C59B C65B H65C 109.5
H65A C65B H65B 109.5
H65A C65B H65C 109.5
H65B C65B H65C 109.5
C61A C60A H60A 120.0
C61A C60A C59A 120.0
C59A C60A H60A 120.0
C60A C61A H61A 120.0
C60A C61A C62A 120.0
C62A C61A H61A 120.0
C61A C62A H62A 120.0
C63A C62A C61A 120.0
C63A C62A H62A 120.0
C62A C63A H63A 120.0
C62A C63A C64A 120.0
C64A C63A H63A 120.0
C63A C64A H64A 120.0
C59A C64A C63A 120.0
C59A C64A H64A 120.0
C60A C59A C65A 117.0(3)
C64A C59A C60A 120.0
C64A C59A C65A 122.6(3)
C59A C65A H65D 109.5
C59A C65A H65E 109.5
C59A C65A H65F 109.5
H65D C65A H65E 109.5
H65D C65A H65F 109.5
H65E C65A H65F 109.5

loop_
_geom_bond_atom_site_label_1
_geom_bond_atom_site_label_2
_geom_bond_distance
Ga1A P6A 2.3438(3)
Ga1A P1A 2.3470(3)
Ga1A N2A 1.9798(10)
Ga1A N1A 1.9660(11)
Ga1B P6B 2.3471(3)
Ga1B P1B 2.3590(4)
Ga1B N1B 1.9585(11)
Ga1B N2B 1.9657(11)
Ga2A P4A 2.3990(3)
Ga2A P5A 2.4154(3)
Ga2A N3A 1.9590(11)
Ga2A N4A 1.9755(11)
Ga2B P4B 2.3983(3)
Ga2B P5B 2.3929(3)
Ga2B N3B 1.9681(11)
Ga2B N4B 1.9721(11)
P6A P4A 2.2083(4)
P6A P5A 2.1966(4)
P1A P2A 2.1941(4)
P1A P3A 2.2060(4)
P4A P2A 2.2384(4)
P4B P6B 2.2063(5)
P4B P2B 2.2386(5)
P6B P5B 2.1959(5)
P5A P3A 2.2414(5)
P2A P3A 2.2103(5)
P5B P3B 2.2465(5)
P1B P2B 2.1948(5)
P1B P3B 2.2037(5)
P2B P3B 2.2126(5)
N2A C3A 1.3263(16)
N2A C18A 1.4492(16)
N3A C30A 1.3405(17)
N3A C35A 1.4454(16)
N1B C1B 1.3394(16)
N1B C6B 1.4455(16)
N3B C30B 1.3358(16)
N3B C35B 1.4462(16)
N2B C3B 1.3310(16)
N2B C18B 1.4480(16)
N4A C47A 1.4419(16)
N4A C5 1.3325(17)
N1A C6A 1.4490(16)
N1A C1A 1.3345(17)
N4B CB 1.3381(17)
N4B C47B 1.4480(16)
C1B C2B 1.3919(18)
C1B C4B 1.5142(18)
C30A C16 1.3944(19)
C30A C33A 1.5093(18)
C3A C5A 1.5086(17)
C3A C2A 1.4056(18)
C7B C6B 1.4086(19)
C7B C6 1.5196(19)
C7B C8B 1.3949(19)
CB C7 1.3931(18)
CB C1L 1.5146(18)
C3B C2B 1.4029(18)
C3B C5B 1.5103(17)
C30B C7 1.3966(18)
C30B C33B 1.5128(18)
C47A C48A 1.4058(19)
C47A C52A 1.4057(19)
C35A C36A 1.4076(19)
C35A C11 1.4107(19)
C18A C14 1.4074(19)
C18A C19 1.4064(19)
C6A C7A 1.4111(18)
C6A C11A 1.4035(19)
C6B C11B 1.4045(19)
C2B H2B 0.9300
C36A C15 1.398(2)
C36A C41A 1.524(2)
C1 H1BA 0.9300
C1 C2 1.381(2)
C1 C3 1.385(2)
C47B C48B 1.4045(18)
C47B C52B 1.4088(18)
C18B C10 1.4067(19)
C18B C17 1.4026(19)
C48A C53A 1.518(2)
C48A C1E 1.397(2)
C36B C3 1.3940(19)
C36B C35B 1.4082(18)
C36B C41B 1.5269(19)
C7A C9 1.5232(19)
C7A C8A 1.3942(19)
C2 H1BB 0.9300
C2 C4 1.3946(19)
C3 H1BC 0.9300
C1A C2A 1.3953(18)
C1A C4A 1.5086(17)
C4 C35B 1.4033(18)
C4 C18 1.5222(18)
C5 C16 1.3947(19)
C5 C1M 1.5110(18)
C6 HB 0.9800
C6 C13B 1.534(2)
C6 C14B 1.5290(19)
C7 H1BD 0.9300
C11A C10A 1.3980(19)
C11A C15A 1.5246(19)
C8 H1BE 0.9800
C8 C10 1.519(2)
C8 C1Z 1.530(2)
C8 C29B 1.528(2)
C8B H8B 0.9300
C8B C9B 1.383(2)
C9 H7 0.9800
C9 C13A 1.532(2)
C9 C14A 1.5325(19)
C10 C1K 1.396(2)
C48B C1C 1.396(2)
C48B C53B 1.5250(19)
C11 C13 1.393(2)
C11 C1I 1.528(2)
C12 H10 0.9800
C12 C14 1.521(2)
C12 C29A 1.532(2)
C12 C27 1.526(2)
C13 H11 0.9300
C13 C1F 1.381(2)
C8A H8A 0.9300
C8A C9A 1.381(2)
C14 C1P 1.3977(19)
C5A H5AA 0.9600
C5A H5AB 0.9600
C5A H5AC 0.9600
C2A H2A 0.9300
C10A H10A 0.9300
C10A C9A 1.381(2)
C52A C51A 1.397(2)
C52A C1R 1.520(2)
C15 H13 0.9300
C15 C1F 1.381(2)
C16 H14 0.9300
C17 C1G 1.523(2)
C17 C1J 1.3996(19)
C52B C1D 1.5231(18)
C52B C51B 1.3929(19)
C18 H1BF 0.9800
C18 C1U 1.529(2)
C18 C46B 1.541(2)
C33A H33A 0.9600
C33A H33B 0.9600
C33A H33C 0.9600
C19 C1V 1.400(2)
C19 C1X 1.521(2)
C1C H1BG 0.9300
C1C C1H 1.383(2)
C4B H4BA 0.9600
C4B H4BB 0.9600
C4B H4BC 0.9600
C53A H53A 0.9800
C53A C55A 1.531(2)
C53A C25 1.527(2)
C1D H1BH 0.9800
C1D C20 1.525(2)
C1D C58B 1.523(2)
C9A H9A 0.9300
C1E H17 0.9300
C1E C1O 1.385(2)
C4A H4AA 0.9600
C4A H4AB 0.9600
C4A H4AC 0.9600
C33B H33D 0.9600
C33B H33E 0.9600
C33B H33F 0.9600
C5B H5BA 0.9600
C5B H5BB 0.9600
C5B H5BC 0.9600
C11B C10B 1.397(2)
C11B C15B 1.524(2)
C1F H1B 0.9300
C41A H41A 0.9800
C41A C42A 1.5316(19)
C41A C22 1.539(2)
C1G H1BI 0.9800
C1G C1Q 1.529(2)
C1G C1Y 1.536(2)
C1H H1BJ 0.9300
C1H C51B 1.385(2)
C1I H1C 0.9800
C1I C46A 1.534(2)
C1I C29 1.532(2)
C1J H1BK 0.9300
C1J C1T 1.381(2)
C15A H15A 0.9800
C15A C21 1.532(2)
C15A C16A 1.536(2)
C42A H42A 0.9600
C42A H42B 0.9600
C42A H42C 0.9600
C1K H1BL 0.9300
C1K C1T 1.383(2)
C1L H1BM 0.9600
C1L H1BN 0.9600
C1L H1BO 0.9600
C1M H1DA 0.9600
C1M H1DB 0.9600
C1M H1DC 0.9600
C51A H51A 0.9300
C51A C1O 1.375(2)
C51B H51B 0.9300
C41B H41B 0.9800
C41B C1N 1.536(2)
C41B C42B 1.529(2)
C9B H9B 0.9300
C9B C10B 1.382(2)
C1N H1BP 0.9600
C1N H1BQ 0.9600
C1N H1BR 0.9600
C10B H10B 0.9300
C1O H1H 0.9300
C15B H15B 0.9800
C15B C1W 1.528(2)
C15B C16B 1.538(2)
C1P H1J 0.9300
C1P C23 1.380(3)
C1Q H1BS 0.9600
C1Q H1BT 0.9600
C1Q H1BU 0.9600
C1R H1K 0.9800
C1R C24 1.524(2)
C1R C58A 1.541(2)
C1S H1BV 0.9600
C1S H1BW 0.9600
C1S H1BX 0.9600
C1S C53B 1.525(2)
C53B H53B 0.9800
C53B C55B 1.530(2)
C1T H1BY 0.9300
C29A H29A 0.9600
C29A H29B 0.9600
C29A H29C 0.9600
C1U H2BA 0.9600
C1U H2BB 0.9600
C1U H2BC 0.9600
C1V H1M 0.9300
C1V C23 1.375(3)
C13A H13A 0.9600
C13A H13B 0.9600
C13A H13C 0.9600
C14A H14A 0.9600
C14A H14B 0.9600
C14A H14C 0.9600
C1W H1BZ 0.9600
C1W H 0.9600
C1W HA 0.9600
C1X H1N 0.9800
C1X C26 1.530(2)
C1X C28 1.544(2)
C1Y H2BD 0.9600
C1Y H2BE 0.9600
C1Y H2BF 0.9600
C1Z H0AA 0.9600
C1Z HC 0.9600
C1Z HD 0.9600
C20 H1AA 0.9600
C20 HE 0.9600
C20 HF 0.9600
C21 H1OA 0.9600
C21 H1OB 0.9600
C21 H1OC 0.9600
C55A H55A 0.9600
C55A H55B 0.9600
C55A H55C 0.9600
C46A H46A 0.9600
C46A H46B 0.9600
C46A H46C 0.9600
C22 H1PA 0.9600
C22 H1PB 0.9600
C22 H1PC 0.9600
C13B H13D 0.9600
C13B H13E 0.9600
C13B H13F 0.9600
C23 H1R 0.9300
C14B H14D 0.9600
C14B H14E 0.9600
C14B H14F 0.9600
C16A H16A 0.9600
C16A H16B 0.9600
C16A H16C 0.9600
C42B H42D 0.9600
C42B H42E 0.9600
C42B H42F 0.9600
C24 H1UA 0.9600
C24 H1UB 0.9600
C24 H1UC 0.9600
C25 H1VA 0.9600
C25 H1VB 0.9600
C25 H1VC 0.9600
C26 H1WA 0.9600
C26 H1WB 0.9600
C26 H1WC 0.9600
C27 H1XA 0.9600
C27 H1XB 0.9600
C27 H1XC 0.9600
C58A H58A 0.9600
C58A H58B 0.9600
C58A H58C 0.9600
C29B H29D 0.9600
C29B H29E 0.9600
C29B H29F 0.9600
C46B H46D 0.9600
C46B H46E 0.9600
C46B H46F 0.9600
C55B H55D 0.9600
C55B H55E 0.9600
C55B H55F 0.9600
C16B H16D 0.9600
C16B H16E 0.9600
C16B H16F 0.9600
C59B C64B 1.3900
C59B C60B 1.3900
C59B C65B 1.52(2)
C64B H64B 0.9300
C64B C63B 1.3900
C63B H63B 0.9300
C63B C62B 1.3900
C62B H62B 0.9300
C62B C61B 1.3900
C61B H61B 0.9300
C61B C60B 1.3900
C60B H60B 0.9300
C28 H22A 0.9600
C28 H22B 0.9600
C28 H22C 0.9600
C29 H23A 0.9600
C29 H23B 0.9600
C29 H23C 0.9600
C58B H58D 0.9600
C58B H58E 0.9600
C58B H58F 0.9600
C65B H65A 0.9600
C65B H65B 0.9600
C65B H65C 0.9600
C60A H60A 0.9300
C60A C61A 1.3900
C60A C59A 1.3900
C61A H61A 0.9300
C61A C62A 1.3900
C62A H62A 0.9300
C62A C63A 1.3900
C63A H63A 0.9300
C63A C64A 1.3900
C64A H64A 0.9300
C64A C59A 1.3900
C59A C65A 1.406(6)
C65A H65D 0.9600
C65A H65E 0.9600
C65A H65F 0.9600

loop_
_geom_torsion_atom_site_label_1
_geom_torsion_atom_site_label_2
_geom_torsion_atom_site_label_3
_geom_torsion_atom_site_label_4
_geom_torsion
Ga1A N2A C3A C5A 172.42(9)
Ga1A N2A C3A C2A -9.33(17)
Ga1A N2A C18A C14 77.11(13)
Ga1A N2A C18A C19 -101.13(12)
Ga1A N1A C6A C7A 79.45(13)
Ga1A N1A C6A C11A -99.33(12)
Ga1A N1A C1A C2A 8.56(18)
Ga1A N1A C1A C4A -174.03(10)
Ga1B N1B C1B C2B -7.52(18)
Ga1B N1B C1B C4B 176.09(10)
Ga1B N1B C6B C7B -80.41(13)
Ga1B N1B C6B C11B 99.37(12)
Ga1B N2B C3B C2B 5.72(18)
Ga1B N2B C3B C5B -176.54(10)
Ga1B N2B C18B C10 -82.46(13)
Ga1B N2B C18B C17 99.36(13)
Ga2A N3A C30A C16 2.98(19)
Ga2A N3A C30A C33A -177.70(10)
Ga2A N3A C35A C36A 98.91(12)
Ga2A N3A C35A C11 -78.72(13)
Ga2A N4A C47A C48A -83.65(12)
Ga2A N4A C47A C52A 91.58(12)
Ga2A N4A C5 C16 0.32(19)
Ga2A N4A C5 C1M -176.97(10)
Ga2B N3B C30B C7 2.02(18)
Ga2B N3B C30B C33B -175.10(9)
Ga2B N3B C35B C36B -92.94(12)
Ga2B N3B C35B C4 87.06(12)
Ga2B N4B CB C7 8.22(18)
Ga2B N4B CB C1L -173.64(10)
Ga2B N4B C47B C48B 95.37(13)
Ga2B N4B C47B C52B -84.80(13)
N2A C3A C2A C1A -14.7(2)
N2A C18A C14 C12 5.48(18)
N2A C18A C14 C1P -177.61(12)
N2A C18A C19 C1V 177.25(12)
N2A C18A C19 C1X -3.8(2)
N3A C30A C16 C5 6.1(2)
N3A C35A C36A C15 -175.32(11)
N3A C35A C36A C41A 7.15(19)
N3A C35A C11 C13 175.59(11)
N3A C35A C11 C1I -5.65(18)
N1B C1B C2B C3B -14.0(2)
N1B C6B C11B C10B -179.58(12)
N1B C6B C11B C15B 1.0(2)
N3B C30B C7 CB -14.2(2)
N2B C3B C2B C1B 15.1(2)
N2B C18B C10 C8 1.31(19)
N2B C18B C10 C1K -175.44(12)
N2B C18B C17 C1G -3.6(2)
N2B C18B C17 C1J 175.76(12)
N4A C47A C48A C53A -8.98(18)
N4A C47A C48A C1E 172.20(11)
N4A C47A C52A C51A -171.63(12)
N4A C47A C52A C1R 10.62(19)
N4A C5 C16 C30A -7.9(2)
N1A C6A C7A C9 3.24(18)
N1A C6A C7A C8A -178.45(11)
N1A C6A C11A C10A 179.62(12)
N1A C6A C11A C15A -0.37(19)
N1A C1A C2A C3A 15.2(2)
N4B CB C7 C30B 8.4(2)
N4B C47B C48B C1C 177.10(12)
N4B C47B C48B C53B -3.7(2)
N4B C47B C52B C1D -0.34(18)
N4B C47B C52B C51B -177.92(12)
C1B N1B C6B C7B 105.51(14)
C1B N1B C6B C11B -74.71(16)
C30A N3A C35A C36A -80.81(16)
C30A N3A C35A C11 101.57(14)
C3A N2A C18A C14 -105.53(14)
C3A N2A C18A C19 76.24(16)
C7B C6B C11B C10B 0.2(2)
C7B C6B C11B C15B -179.19(13)
C7B C8B C9B C10B 0.1(2)
CB N4B C47B C48B -86.72(15)
CB N4B C47B C52B 93.12(14)
C3B N2B C18B C10 97.34(14)
C3B N2B C18B C17 -80.84(16)
C30B N3B C35B C36B 91.38(14)
C30B N3B C35B C4 -88.63(15)
C47A N4A C5 C16 174.57(13)
C47A N4A C5 C1M -2.72(19)
C47A C48A C53A C55A -86.47(16)
C47A C48A C53A C25 148.90(13)
C47A C48A C1E C1O 0.1(2)
C47A C52A C51A C1O -1.2(2)
C47A C52A C1R C24 -123.10(15)
C47A C52A C1R C58A 115.03(16)
C35A N3A C30A C16 -177.32(13)
C35A N3A C30A C33A 1.99(19)
C35A C36A C15 C1F -0.5(2)
C35A C36A C41A C42A -122.59(14)
C35A C36A C41A C22 115.89(14)
C35A C11 C13 C1F 0.0(2)
C35A C11 C1I C46A -77.95(16)
C35A C11 C1I C29 157.82(13)
C18A N2A C3A C5A -4.90(18)
C18A N2A C3A C2A 173.35(12)
C18A C14 C1P C23 0.1(2)
C18A C19 C1V C23 0.5(2)
C18A C19 C1X C26 118.71(15)
C18A C19 C1X C28 -120.13(15)
C6A N1A C1A C2A -166.89(12)
C6A N1A C1A C4A 10.52(18)
C6A C7A C9 C13A 76.29(15)
C6A C7A C9 C14A -159.75(12)
C6A C7A C8A C9A -1.39(19)
C6A C11A C10A C9A -1.0(2)
C6A C11A C15A C21 115.46(15)
C6A C11A C15A C16A -121.95(15)
C6B N1B C1B C2B 166.51(12)
C6B N1B C1B C4B -9.88(18)
C6B C7B C6 C13B -78.04(16)
C6B C7B C6 C14B 156.94(13)
C6B C7B C8B C9B -0.3(2)
C6B C11B C10B C9B -0.5(2)
C6B C11B C15B C1W -111.58(15)
C6B C11B C15B C16B 126.05(15)
C36A C35A C11 C13 -1.98(19)
C36A C35A C11 C1I 176.77(12)
C36A C15 C1F C13 -1.4(2)
C1 C2 C4 C35B -1.2(2)
C1 C2 C4 C18 176.30(13)
C47B N4B CB C7 -169.62(12)
C47B N4B CB C1L 8.53(18)
C47B C48B C1C C1H 1.3(2)
C47B C48B C53B C1S -123.00(15)
C47B C48B C53B C55B 114.64(17)
C47B C52B C1D C20 140.85(14)
C47B C52B C1D C58B -93.81(18)
C47B C52B C51B C1H 0.4(2)
C18B N2B C3B C2B -174.09(12)
C18B N2B C3B C5B 3.66(18)
C18B C10 C1K C1T -0.8(2)
C18B C17 C1G C1Q -119.32(14)
C18B C17 C1G C1Y 118.08(15)
C18B C17 C1J C1T 0.1(2)
C48A C47A C52A C51A 3.43(19)
C48A C47A C52A C1R -174.32(12)
C48A C1E C1O C51A 2.1(2)
C7A C6A C11A C10A 0.86(19)
C7A C6A C11A C15A -179.13(12)
C7A C8A C9A C10A 1.3(2)
C2 C1 C3 C36B 0.7(2)
C2 C4 C35B N3B -179.04(11)
C2 C4 C35B C36B 0.96(19)
C2 C4 C18 C1U 57.22(17)
C2 C4 C18 C46B -64.75(17)
C3 C1 C2 C4 0.4(2)
C3 C36B C35B N3B -179.96(11)
C3 C36B C35B C4 0.04(19)
C3 C36B C41B C1N 101.67(15)
C3 C36B C41B C42B -22.05(18)
C1A N1A C6A C7A -105.08(14)
C1A N1A C6A C11A 76.13(16)
C5 N4A C47A C48A 101.63(15)
C5 N4A C47A C52A -83.14(16)
C6 C7B C6B N1B -1.62(18)
C6 C7B C6B C11B 178.60(12)
C6 C7B C8B C9B -178.74(13)
C11A C6A C7A C9 -178.00(12)
C11A C6A C7A C8A 0.31(19)
C11A C10A C9A C8A 0.0(2)
C35B N3B C30B C7 177.48(12)
C35B N3B C30B C33B 0.36(18)
C35B C36B C3 C1 -0.88(19)
C35B C36B C41B C1N -79.77(16)
C35B C36B C41B C42B 156.51(13)
C35B C4 C18 C1U -125.46(14)
C35B C4 C18 C46B 112.57(15)
C8 C10 C1K C1T -177.61(14)
C8B C7B C6B N1B 179.97(11)
C8B C7B C6B C11B 0.19(19)
C8B C7B C6 C13B 100.32(15)
C8B C7B C6 C14B -24.69(18)
C8B C9B C10B C11B 0.3(2)
C9 C7A C8A C9A 176.95(12)
C10 C18B C17 C1G 178.26(13)
C10 C18B C17 C1J -2.4(2)
C10 C1K C1T C1J -1.4(2)
C48B C47B C52B C1D 179.49(12)
C48B C47B C52B C51B 1.91(19)
C48B C1C C1H C51B 0.8(2)
C11 C35A C36A C15 2.20(19)
C11 C35A C36A C41A -175.33(12)
C11 C13 C1F C15 1.6(2)
C12 C14 C1P C23 177.01(14)
C13 C11 C1I C46A 100.76(16)
C13 C11 C1I C29 -23.46(19)
C8A C7A C9 C13A -101.98(14)
C8A C7A C9 C14A 21.98(17)
C14 C18A C19 C1V -0.9(2)
C14 C18A C19 C1X 178.04(13)
C14 C1P C23 C1V -0.5(2)
C5A C3A C2A C1A 163.64(13)
C10A C11A C15A C21 -64.53(16)
C10A C11A C15A C16A 58.05(17)
C52A C47A C48A C53A 175.92(12)
C52A C47A C48A C1E -2.91(19)
C52A C51A C1O C1E -1.6(2)
C15 C36A C41A C42A 59.93(17)
C15 C36A C41A C22 -61.59(17)
C17 C18B C10 C8 179.47(13)
C17 C18B C10 C1K 2.7(2)
C17 C1J C1T C1K 1.8(2)
C52B C47B C48B C1C -2.7(2)
C52B C47B C48B C53B 176.48(13)
C18 C4 C35B N3B 3.61(19)
C18 C4 C35B C36B -176.39(12)
C33A C30A C16 C5 -173.25(14)
C19 C18A C14 C12 -176.29(12)
C19 C18A C14 C1P 0.62(19)
C19 C1V C23 C1P 0.2(2)
C1C C48B C53B C1S 56.21(19)
C1C C48B C53B C55B -66.15(19)
C1C C1H C51B C52B -1.7(2)
C4B C1B C2B C3B 162.51(13)
C53A C48A C1E C1O -178.73(13)
C1D C52B C51B C1H -177.28(13)
C1E C48A C53A C55A 92.31(16)
C1E C48A C53A C25 -32.32(18)
C4A C1A C2A C3A -162.30(13)
C33B C30B C7 CB 163.07(14)
C5B C3B C2B C1B -162.82(13)
C41A C36A C15 C1F 177.15(13)
C1G C17 C1J C1T 179.50(14)
C1I C11 C13 C1F -178.73(13)
C1J C17 C1G C1Q 61.29(17)
C1J C17 C1G C1Y -61.30(18)
C15A C11A C10A C9A 178.97(13)
C1L CB C7 C30B -169.87(14)
C1M C5 C16 C30A 169.52(14)
C51A C52A C1R C24 59.20(18)
C51A C52A C1R C58A -62.67(18)
C51B C52B C1D C20 -41.62(18)
C51B C52B C1D C58B 83.72(19)
C41B C36B C3 C1 177.73(13)
C41B C36B C35B N3B 1.43(18)
C41B C36B C35B C4 -178.57(12)
C10B C11B C15B C1W 69.05(18)
C10B C11B C15B C16B -53.33(18)
C15B C11B C10B C9B 178.94(14)
C1R C52A C51A C1O 176.66(13)
C53B C48B C1C C1H -177.91(14)
C29A C12 C14 C18A 82.07(15)
C29A C12 C14 C1P -94.75(16)
C1V C19 C1X C26 -62.35(17)
C1V C19 C1X C28 58.81(18)
C1X C19 C1V C23 -178.51(14)
C1Z C8 C10 C18B 140.13(13)
C1Z C8 C10 C1K -43.20(18)
C27 C12 C14 C18A -152.91(13)
C27 C12 C14 C1P 30.26(18)
C29B C8 C10 C18B -94.73(16)
C29B C8 C10 C1K 81.94(17)
C59B C64B C63B C62B 0.0
C64B C59B C60B C61B 0.0
C64B C63B C62B C61B 0.0
C63B C62B C61B C60B 0.0
C62B C61B C60B C59B 0.0
C60B C59B C64B C63B 0.0
C65B C59B C64B C63B -179.99(9)
C65B C59B C60B C61B 179.99(9)
C60A C61A C62A C63A 0.0
C61A C60A C59A C64A 0.0
C61A C60A C59A C65A 172.8(4)
C61A C62A C63A C64A 0.0
C62A C63A C64A C59A 0.0
C63A C64A C59A C60A 0.0
C63A C64A C59A C65A -172.4(5)
C59A C60A C61A C62A 0.0

loop_
_exptl_oxdiff_crystal_face_indexfrac_h
_exptl_oxdiff_crystal_face_indexfrac_k
_exptl_oxdiff_crystal_face_indexfrac_l
_exptl_oxdiff_crystal_face_x
_exptl_oxdiff_crystal_face_y
_exptl_oxdiff_crystal_face_z
0.0004 -0.0006 1.0005 -0.0482 0.0353 -0.0238
-0.0004 0.0006 -1.0005 0.0482 -0.0353 0.0238
-0.0022 1.0007 -0.0010 -0.0439 -0.0700 0.0098
0.0022 -1.0007 0.0010 0.0439 0.0700 -0.0098
-0.9976 -1.0021 -0.9965 0.0323 0.0647 0.1059
0.9976 1.0021 0.9965 -0.0323 -0.0647 -0.1059
-2.0022 0.9984 -2.9966 -0.0187 -0.1159 0.2649
2.0022 -0.9984 2.9966 0.0187 0.1159 -0.2649
-2.0013 0.9971 -0.9955 -0.1151 -0.0453 0.2173
2.0013 -0.9971 0.9955 0.1151 0.0453 -0.2173
-0.9971 -1.0027 0.0041 -0.0159 0.1001 0.0821
